data_7242108
loop_
_publ_author_name
'Meng, Ye'
'Zhao, Weiwei'
'Zheng, Jun'
'Jiang, Daofa'
'Gao, Jie'
'Jin, Yanmei'
'Ma, Peihua'

_publ_section_title
;
 Host--guest modes and supramolecular frameworks of complexes of
 tetramethyl cucurbit[6]uril with 4-chloroaniline and
 4,4&#x2032;-diaminostilbene
;
_journal_issue 6
_journal_name_full 'RSC Advances'
_journal_page_first 3470
_journal_page_last 3475
_journal_paper_doi 10.1039/D0RA09074C
_journal_volume 11
_journal_year 2021
_chemical_formula_moiety 'Cl7 Zn2, 2(Cl4 Zn), 2(C6 H7 Cl N), 4(H2 O), 2(C40 H44 N24 O12)'
_chemical_formula_sum 'C92 H110 Cl17 N50 O28 Zn4'
_chemical_formula_weight 3228.42
_space_group_crystal_system triclinic
_space_group_IT_number 2
_space_group_name_Hall '-P 1'
_space_group_name_H-M_alt 'P -1'
_atom_sites_solution_hydrogens mixed
_audit_block_doi 10.5517/ccdc.csd.cc26ft9s
_audit_creation_date 2020-10-12
_audit_creation_method
;
Olex2 1.2
(compiled 2018.05.29 svn.r3508 for OlexSys, GUI svn.r5506)
;
_audit_update_record
;
2020-10-17 deposited with the CCDC.	2021-01-15 downloaded from the CCDC.
;
_cell_angle_alpha 105.503(9)
_cell_angle_beta 104.705(8)
_cell_angle_gamma 104.621(5)
_cell_formula_units_Z 2
_cell_length_a 18.070(3)
_cell_length_b 21.050(3)
_cell_length_c 21.095(5)
_cell_measurement_reflns_used 9331
_cell_measurement_temperature 273.15
_cell_measurement_theta_max 27.20
_cell_measurement_theta_min 2.34
_cell_volume 7023(2)
_computing_cell_refinement 'SAINT V8.38A (?, 2016)'
_computing_data_reduction 'SAINT V8.38A (?, 2016)'
_computing_molecular_graphics 'Olex2 (Dolomanov et al., 2009)'
_computing_publication_material 'Olex2 (Dolomanov et al., 2009)'
_computing_structure_refinement 'ShelXL (Sheldrick, 2015)'
_diffrn_ambient_temperature 273.15
_diffrn_measured_fraction_theta_full 0.999
_diffrn_measured_fraction_theta_max 0.994
_diffrn_measurement_device_type 'Bruker APEX-II CCD'
_diffrn_measurement_method '\f and \w scans'
_diffrn_radiation_type MoK\a
_diffrn_radiation_wavelength 0.71073
_diffrn_reflns_av_R_equivalents 0.0444
_diffrn_reflns_av_unetI/netI 0.0360
_diffrn_reflns_Laue_measured_fraction_full 0.999
_diffrn_reflns_Laue_measured_fraction_max 0.994
_diffrn_reflns_limit_h_max 24
_diffrn_reflns_limit_h_min -24
_diffrn_reflns_limit_k_max 28
_diffrn_reflns_limit_k_min -27
_diffrn_reflns_limit_l_max 28
_diffrn_reflns_limit_l_min -28
_diffrn_reflns_number 173388
_diffrn_reflns_point_group_measured_fraction_full 0.999
_diffrn_reflns_point_group_measured_fraction_max 0.994
_diffrn_reflns_theta_full 25.242
_diffrn_reflns_theta_max 28.349
_diffrn_reflns_theta_min 2.339
_diffrn_standards_number 0
_exptl_absorpt_coefficient_mu 1.082
_exptl_absorpt_correction_T_max 0.7457
_exptl_absorpt_correction_T_min 0.6352
_exptl_absorpt_correction_type multi-scan
_exptl_absorpt_process_details
;
SADABS-2016/2 (Bruker,2016/2) was used for absorption correction.
wR2(int) was 0.0753 before and 0.0486 after correction.
The Ratio of minimum to maximum transmission is 0.8518.
The \l/2 correction factor is Not present.
;
_exptl_crystal_colour colourless
_exptl_crystal_colour_primary colourless
_exptl_crystal_density_diffrn 1.527
_exptl_crystal_description block
_exptl_crystal_F_000 3290
_exptl_crystal_size_max 0.3
_exptl_crystal_size_mid 0.2
_exptl_crystal_size_min 0.15
_refine_diff_density_max 1.339
_refine_diff_density_min -0.813
_refine_diff_density_rms 0.074
_refine_ls_extinction_method none
_refine_ls_goodness_of_fit_ref 1.051
_refine_ls_hydrogen_treatment constr
_refine_ls_matrix_type full
_refine_ls_number_parameters 1730
_refine_ls_number_reflns 34881
_refine_ls_number_restraints 0
_refine_ls_restrained_S_all 1.051
_refine_ls_R_factor_all 0.0783
_refine_ls_R_factor_gt 0.0531
_refine_ls_shift/su_max 0.003
_refine_ls_shift/su_mean 0.000
_refine_ls_structure_factor_coef Fsqd
_refine_ls_weighting_details 'w=1/[\s^2^(Fo^2^)+(0.0903P)^2^+3.6005P] where P=(Fo^2^+2Fc^2^)/3'
_refine_ls_weighting_scheme calc
_refine_ls_wR_factor_gt 0.1542
_refine_ls_wR_factor_ref 0.1702
_reflns_Friedel_coverage 0.000
_reflns_number_gt 23781
_reflns_number_total 34881
_reflns_threshold_expression 'I > 2\s(I)'
_cod_data_source_file d0ra09074c3.cif
_cod_data_source_block mm
_cod_database_code 7242108
_shelx_shelxl_version_number 2014/7
_shelx_space_group_comment
;
The symmetry employed for this shelxl refinement is uniquely defined
by the following loop, which should always be used as a source of
symmetry information in preference to the above space-group names.
They are only intended as comments.
;
_shelx_estimated_absorpt_t_max 0.855
_shelx_estimated_absorpt_t_min 0.737
_olex2_refinement_description
;
1. Fixed Uiso
 At 1.2 times of:
  All C(H) groups, All C(H,H) groups, All N(H,H,H) groups
 At 1.5 times of:
  All C(H,H,H) groups, All O(H,H) groups
2.a Riding coordinates:
 O1(H1A,H1B), O2(H2A,H2B), O15(H15A,H15B), O16(H16A,H16B)
2.b Ternary CH refined with riding coordinates:
 C16(H16), C28(H28), C38(H38), C41(H41), C46(H46), C55(H55), C61(H61),
 C78(H78), C5(H5), C18(H18), C25(H25), C35(H35), C53(H53), C60(H60), C66(H66),
 C76(H76)
2.c Secondary CH2 refined with riding coordinates:
 C9(H9A,H9B), C29(H29A,H29B), C31(H31A,H31B), C39(H39A,H39B), C45(H45A,H45B),
 C48(H48A,H48B), C50(H50A,H50B), C51(H51A,H51B), C54(H54A,H54B), C59(H59A,H59B),
  C64(H64A,H64B), C84(H84A,H84B), C13(H13A,H13B), C32(H32A,H32B), C37(H37A,
 H37B), C40(H40A,H40B), C42(H42A,H42B), C43(H43A,H43B), C47(H47A,H47B),
 C58(H58A,H58B), C62(H62A,H62B), C65(H65A,H65B), C75(H75A,H75B), C81(H81A,H81B)
2.d Aromatic/amide H refined with riding coordinates:
 C85(H85), C88(H88), C89(H89), C91(H91), C86(H86), C87(H87), C90(H90), C92(H92)
2.e Idealised Me refined as rotating group:
 N50(H50C,H50D,H50E), N49(H49A,H49B,H49C), C69(H69A,H69B,H69C), C71(H71A,H71B,
 H71C), C80(H80A,H80B,H80C), C83(H83A,H83B,H83C), C72(H72A,H72B,H72C), C73(H73A,
 H73B,H73C), C74(H74A,H74B,H74C), C77(H77A,H77B,H77C)
;
_olex2_submission_special_instructions 'No special instructions were received'

loop_
_space_group_symop_operation_xyz
'x, y, z'
'-x, -y, -z'

loop_
_atom_site_label
_atom_site_type_symbol
_atom_site_fract_x
_atom_site_fract_y
_atom_site_fract_z
_atom_site_U_iso_or_equiv
_atom_site_adp_type
_atom_site_occupancy
_atom_site_site_symmetry_order
_atom_site_calc_flag
_atom_site_refinement_flags_posn
_atom_site_refinement_flags_adp
_atom_site_refinement_flags_occupancy
_atom_site_disorder_assembly
_atom_site_disorder_group
Zn1 Zn 0.80845(2) 0.80803(2) 1.06555(2) 0.04938(10) Uani 1 1 d . . . . .
Zn2 Zn 0.69165(2) 0.93453(2) 1.19205(2) 0.04945(10) Uani 1 1 d . . . . .
Cl1 Cl 0.70522(5) 0.72344(5) 0.97771(5) 0.0591(2) Uani 1 1 d . . . . .
Cl2 Cl 0.79482(5) 1.02241(5) 1.27659(5) 0.0590(2) Uani 1 1 d . . . . .
Cl5 Cl 0.75022(7) 0.89227(6) 1.10792(6) 0.0744(3) Uani 1 1 d . . . . .
Cl8 Cl 0.86375(7) 0.77526(5) 1.15438(6) 0.0812(3) Uani 1 1 d . . . . .
Cl9 Cl 0.63635(7) 0.84569(6) 1.22469(5) 0.0811(3) Uani 1 1 d . . . . .
Cl10 Cl 0.59327(8) 0.96419(6) 1.13141(6) 0.0911(4) Uani 1 1 d . . . . .
Cl11 Cl 0.90681(8) 0.86862(6) 1.03584(7) 0.0905(4) Uani 1 1 d . . . . .
Zn3 Zn -0.32314(2) 0.46542(2) 0.73579(2) 0.05455(11) Uani 1 1 d . . . . .
Cl3 Cl -0.31194(7) 0.56006(4) 0.82598(4) 0.0694(3) Uani 1 1 d . . . . .
Cl12 Cl -0.40413(8) 0.47200(6) 0.63953(6) 0.0932(4) Uani 1 1 d . . . . .
Cl15 Cl -0.37395(9) 0.36625(5) 0.75637(6) 0.0945(4) Uani 1 1 d . . . . .
Cl17 Cl -0.19986(9) 0.47435(10) 0.72854(12) 0.1315(6) Uani 1 1 d . . . . .
Zn4 Zn 0.82314(2) 0.26417(2) 0.53458(2) 0.05476(11) Uani 1 1 d . . . . .
Cl4 Cl 0.81195(7) 0.17402(4) 0.43994(5) 0.0696(3) Uani 1 1 d . . . . .
Cl13 Cl 0.90415(8) 0.36045(5) 0.52807(6) 0.0937(4) Uani 1 1 d . . . . .
Cl14 Cl 0.87392(9) 0.24352(6) 0.63382(6) 0.0948(4) Uani 1 1 d . . . . .
Cl16 Cl 0.69982(9) 0.27153(12) 0.52578(11) 0.1325(6) Uani 1 1 d . . . . .
Cl6 Cl 0.31065(7) 0.51121(5) 0.78666(6) 0.0686(2) Uani 1 1 d . . . . .
N50 N 0.21284(18) 0.74282(14) 0.93163(16) 0.0544(7) Uani 1 1 d . . . . .
H50C H 0.1932 0.7620 0.9014 0.065 Uiso 1 1 calc GR . . . .
H50D H 0.2569 0.7749 0.9662 0.065 Uiso 1 1 calc GR . . . .
H50E H 0.1752 0.7271 0.9493 0.065 Uiso 1 1 calc GR . . . .
C63 C 0.23471(19) 0.68388(17) 0.89530(17) 0.0467(7) Uani 1 1 d . . . . .
C79 C 0.27978(19) 0.57699(16) 0.82880(17) 0.0462(7) Uani 1 1 d . . . . .
C85 C 0.2367(3) 0.5681(2) 0.8725(3) 0.0772(13) Uani 1 1 d . . . . .
H85 H 0.2229 0.5257 0.8798 0.093 Uiso 1 1 calc R . . . .
C88 C 0.2137(3) 0.6220(2) 0.9058(2) 0.0671(11) Uani 1 1 d . . . . .
H88 H 0.1841 0.6158 0.9352 0.081 Uiso 1 1 calc R . . . .
C89 C 0.2768(3) 0.6917(2) 0.8510(3) 0.0824(15) Uani 1 1 d . . . . .
H89 H 0.2906 0.7339 0.8432 0.099 Uiso 1 1 calc R . . . .
C91 C 0.2988(3) 0.6382(2) 0.8180(3) 0.0724(12) Uani 1 1 d . . . . .
H91 H 0.3274 0.6441 0.7878 0.087 Uiso 1 1 calc R . . . .
Cl7 Cl 0.18928(7) 0.21333(6) 0.48873(5) 0.0686(2) Uani 1 1 d . . . . .
N49 N 0.28718(18) 0.06845(16) 0.25712(15) 0.0542(7) Uani 1 1 d . . . . .
H49A H 0.2429 0.0345 0.2246 0.065 Uiso 1 1 calc GR . . . .
H49B H 0.3242 0.0500 0.2725 0.065 Uiso 1 1 calc GR . . . .
H49C H 0.3076 0.0992 0.2387 0.065 Uiso 1 1 calc GR . . . .
C67 C 0.26528(19) 0.10446(17) 0.31622(17) 0.0462(7) Uani 1 1 d . . . . .
C82 C 0.21999(19) 0.17112(17) 0.42307(17) 0.0461(7) Uani 1 1 d . . . . .
C86 C 0.2858(3) 0.0943(2) 0.3781(2) 0.0667(10) Uani 1 1 d . . . . .
H86 H 0.3153 0.0646 0.3843 0.080 Uiso 1 1 calc R . . . .
C87 C 0.2633(3) 0.1274(3) 0.4317(2) 0.0790(13) Uani 1 1 d . . . . .
H87 H 0.2776 0.1201 0.4741 0.095 Uiso 1 1 calc R . . . .
C90 C 0.2011(3) 0.1819(2) 0.3619(2) 0.0725(12) Uani 1 1 d . . . . .
H90 H 0.1725 0.2122 0.3560 0.087 Uiso 1 1 calc R . . . .
C92 C 0.2231(3) 0.1491(3) 0.3086(2) 0.0823(15) Uani 1 1 d . . . . .
H92 H 0.2093 0.1571 0.2665 0.099 Uiso 1 1 calc R . . . .
O1 O 0.4330(5) -0.0767(3) 0.1866(3) 0.182(3) Uani 1 1 d . . . . .
H1A H 0.3884 -0.0798 0.1581 0.274 Uiso 1 1 d R . . . .
H1B H 0.4643 -0.0787 0.1628 0.274 Uiso 1 1 d R . . . .
O2 O 0.4022(2) 0.00955(16) 0.29981(15) 0.0766(8) Uani 1 1 d . . . . .
H2A H 0.4210 -0.0031 0.2673 0.115 Uiso 1 1 d R . . . .
H2B H 0.3794 -0.0284 0.3049 0.115 Uiso 1 1 d R . . . .
O3 O 0.23933(15) -0.07889(13) 0.31889(12) 0.0580(6) Uani 1 1 d . . . . .
O4 O 0.13252(15) -0.03403(12) 0.17258(13) 0.0557(6) Uani 1 1 d . . . . .
O5 O 0.20359(14) 0.10221(11) 0.13118(12) 0.0478(5) Uani 1 1 d . . . . .
O6 O 0.38330(13) 0.18907(11) 0.24339(11) 0.0456(5) Uani 1 1 d . . . . .
O7 O 0.49511(15) 0.14515(12) 0.38972(12) 0.0521(5) Uani 1 1 d . . . . .
O8 O 0.42736(14) 0.00657(12) 0.43289(11) 0.0488(5) Uani 1 1 d . . . . .
O9 O 0.26084(15) 0.37321(13) 0.43472(12) 0.0542(6) Uani 1 1 d . . . . .
O10 O 0.07742(13) 0.27305(11) 0.32689(11) 0.0440(5) Uani 1 1 d . . . . .
O11 O -0.00315(14) 0.12841(12) 0.36861(12) 0.0498(5) Uani 1 1 d . . . . .
O12 O 0.08613(14) 0.07049(13) 0.51515(13) 0.0519(5) Uani 1 1 d . . . . .
O13 O 0.27679(14) 0.16951(12) 0.61461(12) 0.0494(5) Uani 1 1 d . . . . .
O14 O 0.36753(15) 0.32974(12) 0.58715(13) 0.0551(6) Uani 1 1 d . . . . .
N1 N 0.19049(14) 0.21085(12) 0.16712(12) 0.0356(5) Uani 1 1 d . . . . .
N2 N 0.45209(15) 0.26451(12) 0.58077(13) 0.0384(5) Uani 1 1 d . . . . .
N3 N 0.27451(14) 0.34514(12) 0.32572(12) 0.0386(5) Uani 1 1 d . . . . .
N4 N 0.49390(14) 0.25677(12) 0.43721(12) 0.0372(5) Uani 1 1 d . . . . .
N6 N -0.01821(15) 0.08381(13) 0.25170(13) 0.0396(5) Uani 1 1 d . . . . .
N7 N 0.13695(14) 0.28163(12) 0.24367(12) 0.0354(5) Uani 1 1 d . . . . .
N10 N 0.29652(14) 0.06340(12) 0.58289(12) 0.0372(5) Uani 1 1 d . . . . .
N12 N 0.46306(15) 0.09423(12) 0.53981(13) 0.0376(5) Uani 1 1 d . . . . .
N14 N 0.08231(15) 0.11617(12) 0.13573(13) 0.0392(5) Uani 1 1 d . . . . .
N15 N 0.35675(14) -0.00186(12) 0.50927(12) 0.0391(5) Uani 1 1 d . . . . .
N16 N 0.39932(14) 0.16111(12) 0.60823(12) 0.0365(5) Uani 1 1 d . . . . .
N18 N 0.50648(14) 0.19401(12) 0.50562(12) 0.0367(5) Uani 1 1 d . . . . .
N20 N 0.03404(15) 0.01752(12) 0.17166(13) 0.0403(5) Uani 1 1 d . . . . .
N21 N 0.44273(15) 0.32892(12) 0.51369(12) 0.0379(5) Uani 1 1 d . . . . .
N27 N 0.22050(15) -0.06195(13) 0.42529(13) 0.0441(6) Uani 1 1 d . . . . .
N31 N 0.32866(14) 0.27752(13) 0.24833(12) 0.0390(5) Uani 1 1 d . . . . .
N36 N 0.37888(15) 0.36329(13) 0.41877(12) 0.0411(5) Uani 1 1 d . . . . .
N37 N 0.03491(14) 0.18415(12) 0.21992(12) 0.0358(5) Uani 1 1 d . . . . .
N38 N -0.00641(15) 0.01637(13) 0.31541(13) 0.0415(5) Uani 1 1 d . . . . .
N40 N 0.42773(15) 0.28884(13) 0.34190(13) 0.0398(5) Uani 1 1 d . . . . .
N42 N 0.15831(15) -0.00495(14) 0.50336(13) 0.0441(6) Uani 1 1 d . . . . .
N45 N 0.04618(16) -0.04998(13) 0.23536(14) 0.0454(6) Uani 1 1 d . . . . .
N46 N 0.11726(16) -0.07809(13) 0.33225(13) 0.0456(6) Uani 1 1 d . . . . .
N47 N 0.05726(15) -0.01738(14) 0.41040(14) 0.0438(6) Uani 1 1 d . . . . .
C2 C 0.49804(17) 0.19370(15) 0.43909(15) 0.0371(6) Uani 1 1 d . . . . .
C3 C 0.41565(18) 0.30951(14) 0.56260(15) 0.0388(6) Uani 1 1 d . . . . .
C6 C 0.37977(17) 0.24609(16) 0.27502(15) 0.0383(6) Uani 1 1 d . . . . .
C8 C 0.30073(18) 0.36153(15) 0.39658(16) 0.0403(6) Uani 1 1 d . . . . .
C9 C -0.03327(18) 0.14074(15) 0.23151(17) 0.0404(6) Uani 1 1 d . . . . .
H9A H -0.0465 0.1702 0.2678 0.049 Uiso 1 1 calc R . . . .
H9B H -0.0804 0.1215 0.1888 0.049 Uiso 1 1 calc R . . . .
C11 C 0.04968(17) 0.17263(14) 0.15327(14) 0.0350(5) Uani 1 1 d . . . . .
C12 C 0.12608(16) 0.24067(14) 0.17172(14) 0.0345(5) Uani 1 1 d . . . . .
C16 C 0.50998(16) 0.30629(14) 0.50584(14) 0.0359(5) Uani 1 1 d . . . . .
H16 H 0.5602 0.3463 0.5205 0.043 Uiso 1 1 calc R . . . .
C21 C 0.41662(17) 0.03095(15) 0.48858(15) 0.0376(6) Uani 1 1 d . . . . .
C22 C -0.00866(16) 0.08157(16) 0.31721(16) 0.0395(6) Uani 1 1 d . . . . .
C23 C 0.43826(16) 0.10754(14) 0.60118(14) 0.0346(5) Uani 1 1 d . . . . .
C24 C 0.32010(17) 0.13466(15) 0.60319(14) 0.0373(6) Uani 1 1 d . . . . .
C27 C 0.36409(17) 0.03755(14) 0.58078(14) 0.0358(6) Uani 1 1 d . . . . .
C28 C -0.02193(18) -0.03001(15) 0.24533(16) 0.0425(6) Uani 1 1 d . . . . .
H28 H -0.0715 -0.0710 0.2292 0.051 Uiso 1 1 calc R . . . .
C29 C 0.19878(17) 0.34934(14) 0.28651(15) 0.0385(6) Uani 1 1 d . . . . .
H29A H 0.2095 0.3757 0.2566 0.046 Uiso 1 1 calc R . . . .
H29B H 0.1780 0.3750 0.3191 0.046 Uiso 1 1 calc R . . . .
C31 C 0.4420(2) 0.23648(15) 0.63500(15) 0.0424(6) Uani 1 1 d . . . . .
H31A H 0.4120 0.2598 0.6595 0.051 Uiso 1 1 calc R . . . .
H31B H 0.4953 0.2471 0.6687 0.051 Uiso 1 1 calc R . . . .
C33 C 0.07671(19) -0.02338(15) 0.19153(16) 0.0431(6) Uani 1 1 d . . . . .
C34 C 0.16263(17) 0.13964(15) 0.14321(14) 0.0372(6) Uani 1 1 d . . . . .
C36 C 0.1971(2) -0.07372(15) 0.35547(16) 0.0448(7) Uani 1 1 d . . . . .
C38 C -0.03041(17) 0.01720(15) 0.20060(15) 0.0394(6) Uani 1 1 d . . . . .
H38 H -0.0841 -0.0015 0.1638 0.047 Uiso 1 1 calc R . . . .
C39 C 0.27354(17) 0.25007(16) 0.17675(15) 0.0392(6) Uani 1 1 d . . . . .
H39A H 0.2940 0.2197 0.1479 0.047 Uiso 1 1 calc R . . . .
H39B H 0.2732 0.2889 0.1603 0.047 Uiso 1 1 calc R . . . .
C41 C 0.51754(16) 0.26211(14) 0.55332(14) 0.0351(5) Uani 1 1 d . . . . .
H41 H 0.5708 0.2821 0.5909 0.042 Uiso 1 1 calc R . . . .
C45 C -0.01566(17) -0.00909(18) 0.37147(17) 0.0462(7) Uani 1 1 d . . . . .
H45A H -0.0308 0.0235 0.4034 0.055 Uiso 1 1 calc R . . . .
H45B H -0.0597 -0.0540 0.3516 0.055 Uiso 1 1 calc R . . . .
C46 C 0.34052(17) 0.34440(15) 0.29809(15) 0.0378(6) Uani 1 1 d . . . . .
H46 H 0.3534 0.3823 0.2797 0.045 Uiso 1 1 calc R . . . .
C48 C 0.52895(17) 0.14111(15) 0.52995(16) 0.0396(6) Uani 1 1 d . . . . .
H48A H 0.5472 0.1139 0.4962 0.048 Uiso 1 1 calc R . . . .
H48B H 0.5742 0.1642 0.5740 0.048 Uiso 1 1 calc R . . . .
C50 C 0.21457(17) 0.02196(17) 0.57469(15) 0.0423(6) Uani 1 1 d . . . . .
H50A H 0.2171 -0.0172 0.5901 0.051 Uiso 1 1 calc R . . . .
H50B H 0.1939 0.0508 0.6048 0.051 Uiso 1 1 calc R . . . .
C51 C 0.29526(18) -0.06887(15) 0.46308(16) 0.0426(6) Uani 1 1 d . . . . .
H51A H 0.3166 -0.0925 0.4297 0.051 Uiso 1 1 calc R . . . .
H51B H 0.2833 -0.0979 0.4905 0.051 Uiso 1 1 calc R . . . .
C54 C 0.0382(2) 0.04157(15) 0.11431(15) 0.0437(6) Uani 1 1 d . . . . .
H54A H -0.0168 0.0310 0.0837 0.052 Uiso 1 1 calc R . . . .
H54B H 0.0642 0.0156 0.0875 0.052 Uiso 1 1 calc R . . . .
C55 C 0.15238(18) -0.06817(16) 0.45069(16) 0.0436(6) Uani 1 1 d . . . . .
H55 H 0.1413 -0.1086 0.4660 0.052 Uiso 1 1 calc R . . . .
C59 C 0.50045(17) 0.27821(17) 0.37884(16) 0.0415(6) Uani 1 1 d . . . . .
H59A H 0.5115 0.2427 0.3462 0.050 Uiso 1 1 calc R . . . .
H59B H 0.5463 0.3216 0.3958 0.050 Uiso 1 1 calc R . . . .
C61 C 0.41254(17) 0.35406(15) 0.36277(15) 0.0394(6) Uani 1 1 d . . . . .
H61 H 0.4604 0.3946 0.3727 0.047 Uiso 1 1 calc R . . . .
C64 C 0.4275(2) 0.38569(15) 0.49244(15) 0.0430(6) Uani 1 1 d . . . . .
H64A H 0.4793 0.4208 0.5018 0.052 Uiso 1 1 calc R . . . .
H64B H 0.3997 0.4075 0.5206 0.052 Uiso 1 1 calc R . . . .
C68 C 0.08293(17) 0.24824(14) 0.26916(15) 0.0355(6) Uani 1 1 d . . . . .
C69 C 0.3757(2) -0.00505(17) 0.62780(17) 0.0490(7) Uani 1 1 d . . . . .
H69A H 0.3832 0.0226 0.6748 0.073 Uiso 1 1 calc GR . . . .
H69B H 0.4227 -0.0183 0.6274 0.073 Uiso 1 1 calc GR . . . .
H69C H 0.3284 -0.0465 0.6110 0.073 Uiso 1 1 calc GR . . . .
C70 C 0.09956(17) 0.02152(16) 0.47966(17) 0.0415(6) Uani 1 1 d . . . . .
C71 C 0.1162(2) 0.28253(17) 0.12372(17) 0.0456(7) Uani 1 1 d . . . . .
H71A H 0.1654 0.3219 0.1386 0.068 Uiso 1 1 calc GR . . . .
H71B H 0.0716 0.2990 0.1256 0.068 Uiso 1 1 calc GR . . . .
H71C H 0.1054 0.2532 0.0766 0.068 Uiso 1 1 calc GR . . . .
C78 C 0.08091(18) -0.07754(16) 0.38617(17) 0.0452(7) Uani 1 1 d . . . . .
H78 H 0.0360 -0.1215 0.3726 0.054 Uiso 1 1 calc R . . . .
C80 C -0.02535(19) 0.16194(19) 0.09340(17) 0.0491(7) Uani 1 1 d . . . . .
H80A H -0.0120 0.1584 0.0516 0.074 Uiso 1 1 calc GR . . . .
H80B H -0.0437 0.2011 0.1052 0.074 Uiso 1 1 calc GR . . . .
H80C H -0.0678 0.1196 0.0856 0.074 Uiso 1 1 calc GR . . . .
C83 C 0.50897(19) 0.12502(18) 0.66749(16) 0.0482(7) Uani 1 1 d . . . . .
H83A H 0.5305 0.0874 0.6628 0.072 Uiso 1 1 calc GR . . . .
H83B H 0.4903 0.1312 0.7067 0.072 Uiso 1 1 calc GR . . . .
H83C H 0.5508 0.1676 0.6749 0.072 Uiso 1 1 calc GR . . . .
C84 C 0.0698(2) -0.10300(16) 0.25820(17) 0.0511(8) Uani 1 1 d . . . . .
H84A H 0.1014 -0.1205 0.2313 0.061 Uiso 1 1 calc R . . . .
H84B H 0.0211 -0.1420 0.2482 0.061 Uiso 1 1 calc R . . . .
O15 O 0.0676(5) 0.8136(3) 1.0768(3) 0.185(3) Uani 1 1 d . . . . .
H15A H 0.0352 0.8360 1.0820 0.278 Uiso 1 1 d R . . . .
H15B H 0.1083 0.8428 1.0749 0.278 Uiso 1 1 d R . . . .
O16 O 0.09782(19) 0.70020(15) 0.99045(17) 0.0772(8) Uani 1 1 d . . . . .
H16A H 0.0791 0.7328 1.0030 0.116 Uiso 1 1 d R . . . .
H16B H 0.1207 0.6951 1.0284 0.116 Uiso 1 1 d R . . . .
O17 O 0.26054(15) 0.68121(12) 1.07900(14) 0.0579(6) Uani 1 1 d . . . . .
O18 O 0.36759(15) 0.82754(12) 1.03419(12) 0.0548(6) Uani 1 1 d . . . . .
O19 O 0.29657(14) 0.86885(11) 0.89778(12) 0.0476(5) Uani 1 1 d . . . . .
O20 O 0.11668(13) 0.75665(11) 0.81085(12) 0.0456(5) Uani 1 1 d . . . . .
O21 O 0.00490(15) 0.61030(12) 0.85498(12) 0.0520(5) Uani 1 1 d . . . . .
O22 O 0.07274(14) 0.56710(11) 0.99350(12) 0.0491(5) Uani 1 1 d . . . . .
O23 O 0.41397(14) 0.48487(12) 0.92970(13) 0.0525(5) Uani 1 1 d . . . . .
O24 O 0.22316(14) 0.38534(12) 0.83051(12) 0.0494(5) Uani 1 1 d . . . . .
O25 O 0.13260(15) 0.41288(13) 0.67038(13) 0.0546(6) Uani 1 1 d . . . . .
O26 O 0.23927(15) 0.56521(11) 0.62689(13) 0.0531(5) Uani 1 1 d . . . . .
O27 O 0.42243(14) 0.67310(10) 0.72701(11) 0.0449(5) Uani 1 1 d . . . . .
O28 O 0.50321(14) 0.63141(11) 0.87155(12) 0.0499(5) Uani 1 1 d . . . . .
N5 N 0.30957(14) 0.83289(12) 0.78914(12) 0.0358(5) Uani 1 1 d . . . . .
N8 N 0.20344(14) 0.41703(12) 0.93667(12) 0.0365(5) Uani 1 1 d . . . . .
N9 N 0.00602(15) 0.56293(12) 0.74341(13) 0.0382(5) Uani 1 1 d . . . . .
N11 N 0.04787(15) 0.41919(12) 0.73553(13) 0.0391(5) Uani 1 1 d . . . . .
N13 N -0.00642(14) 0.49443(12) 0.80610(12) 0.0368(5) Uani 1 1 d . . . . .
N17 N 0.51835(15) 0.74846(13) 0.91632(13) 0.0392(5) Uani 1 1 d . . . . .
N19 N 0.17168(14) 0.75188(12) 0.72272(13) 0.0394(5) Uani 1 1 d . . . . .
N22 N 0.14298(14) 0.49089(12) 1.00188(13) 0.0388(5) Uani 1 1 d . . . . .
N23 N 0.22558(14) 0.67432(12) 0.65494(13) 0.0387(5) Uani 1 1 d . . . . .
N24 N 0.10067(14) 0.39177(12) 0.83894(12) 0.0365(5) Uani 1 1 d . . . . .
N25 N 0.36329(14) 0.75641(11) 0.71847(12) 0.0350(5) Uani 1 1 d . . . . .
N26 N 0.05732(14) 0.48630(12) 0.67113(12) 0.0371(5) Uani 1 1 d . . . . .
N28 N 0.41779(15) 0.86433(12) 0.88395(12) 0.0393(5) Uani 1 1 d . . . . .
N29 N 0.03692(15) 0.46036(12) 0.90583(12) 0.0375(5) Uani 1 1 d . . . . .
N30 N 0.34169(15) 0.49681(13) 1.00504(14) 0.0439(6) Uani 1 1 d . . . . .
N32 N 0.46509(14) 0.78005(12) 0.81591(12) 0.0360(5) Uani 1 1 d . . . . .
N33 N 0.50659(15) 0.68478(13) 0.98381(14) 0.0422(5) Uani 1 1 d . . . . .
N34 N 0.27965(15) 0.57483(13) 1.06201(14) 0.0436(6) Uani 1 1 d . . . . .
N35 N 0.12117(15) 0.58131(12) 0.63679(13) 0.0406(5) Uani 1 1 d . . . . .
N39 N 0.46610(15) 0.82842(13) 0.98249(13) 0.0404(5) Uani 1 1 d . . . . .
N41 N 0.07223(14) 0.65816(12) 0.71116(14) 0.0399(5) Uani 1 1 d . . . . .
N43 N 0.38275(16) 0.66790(13) 1.07811(14) 0.0458(6) Uani 1 1 d . . . . .
N44 N 0.45363(16) 0.76458(13) 1.05002(13) 0.0448(6) Uani 1 1 d . . . . .
N48 N 0.44274(15) 0.58967(13) 1.01740(14) 0.0434(6) Uani 1 1 d . . . . .
C1 C 0.00216(17) 0.56081(14) 0.80662(15) 0.0369(6) Uani 1 1 d . . . . .
C4 C 0.08444(18) 0.43729(15) 0.69049(15) 0.0389(6) Uani 1 1 d . . . . .
C5 C -0.00992(17) 0.49409(14) 0.69364(14) 0.0361(5) Uani 1 1 d . . . . .
H5 H -0.0601 0.4794 0.6537 0.043 Uiso 1 1 calc R . . . .
C7 C 0.06184(16) 0.39889(13) 0.89250(14) 0.0336(5) Uani 1 1 d . . . . .
C10 C 0.45043(16) 0.84681(14) 0.82756(15) 0.0353(5) Uani 1 1 d . . . . .
C13 C 0.53325(17) 0.76852(16) 0.85924(16) 0.0398(6) Uani 1 1 d . . . . .
H13A H 0.5464 0.7321 0.8299 0.048 Uiso 1 1 calc R . . . .
H13B H 0.5803 0.8113 0.8783 0.048 Uiso 1 1 calc R . . . .
C14 C 0.17987(17) 0.39685(14) 0.86543(16) 0.0373(6) Uani 1 1 d . . . . .
C15 C 0.37415(16) 0.82836(13) 0.75958(14) 0.0334(5) Uani 1 1 d . . . . .
C17 C 0.33752(18) 0.85682(14) 0.86042(15) 0.0376(6) Uani 1 1 d . . . . .
C18 C 0.52209(17) 0.75473(15) 1.02971(16) 0.0419(6) Uani 1 1 d . . . . .
H18 H 0.5717 0.7708 1.0706 0.050 Uiso 1 1 calc R . . . .
C19 C 0.19925(18) 0.60326(15) 0.63861(15) 0.0404(6) Uani 1 1 d . . . . .
C20 C 0.12031(17) 0.72506(15) 0.75414(16) 0.0384(6) Uani 1 1 d . . . . .
C25 C 0.15944(17) 0.70194(14) 0.65544(15) 0.0374(6) Uani 1 1 d . . . . .
H25 H 0.1465 0.7205 0.6177 0.045 Uiso 1 1 calc R . . . .
C26 C 0.08342(17) 0.51140(14) 0.96911(15) 0.0370(6) Uani 1 1 d . . . . .
C30 C 0.50856(16) 0.68286(16) 0.91835(16) 0.0394(6) Uani 1 1 d . . . . .
C32 C 0.30129(17) 0.71361(15) 0.65082(15) 0.0378(6) Uani 1 1 d . . . . .
H32A H 0.2905 0.7437 0.6246 0.045 Uiso 1 1 calc R . . . .
H32B H 0.3221 0.6810 0.6251 0.045 Uiso 1 1 calc R . . . .
C35 C 0.53065(17) 0.79944(15) 0.98290(15) 0.0393(6) Uani 1 1 d . . . . .
H35 H 0.5843 0.8363 1.0017 0.047 Uiso 1 1 calc R . . . .
C37 C -0.00047(17) 0.62128(15) 0.72180(18) 0.0418(6) Uani 1 1 d . . . . .
H37A H -0.0115 0.6541 0.7571 0.050 Uiso 1 1 calc R . . . .
H37B H -0.0464 0.6042 0.6785 0.050 Uiso 1 1 calc R . . . .
C40 C 0.0584(2) 0.36508(14) 0.76365(15) 0.0415(6) Uani 1 1 d . . . . .
H40A H 0.0887 0.3408 0.7406 0.050 Uiso 1 1 calc R . . . .
H40B H 0.0052 0.3311 0.7528 0.050 Uiso 1 1 calc R . . . .
C42 C 0.51569(18) 0.62863(17) 1.00911(19) 0.0464(7) Uani 1 1 d . . . . .
H42A H 0.5307 0.5966 0.9765 0.056 Uiso 1 1 calc R . . . .
H42B H 0.5598 0.6484 1.0539 0.056 Uiso 1 1 calc R . . . .
C43 C 0.28528(17) 0.42530(15) 0.97799(17) 0.0426(6) Uani 1 1 d . . . . .
H43A H 0.2827 0.4098 1.0170 0.051 Uiso 1 1 calc R . . . .
H43B H 0.3060 0.3952 0.9492 0.051 Uiso 1 1 calc R . . . .
C44 C 0.13593(16) 0.41922(13) 0.96239(14) 0.0344(5) Uani 1 1 d . . . . .
C47 C 0.22628(17) 0.82344(14) 0.75015(16) 0.0393(6) Uani 1 1 d . . . . .
H47A H 0.2058 0.8522 0.7806 0.047 Uiso 1 1 calc R . . . .
H47B H 0.2264 0.8401 0.7115 0.047 Uiso 1 1 calc R . . . .
C49 C 0.3028(2) 0.64471(16) 1.07363(16) 0.0447(7) Uani 1 1 d . . . . .
C52 C 0.41699(17) 0.73101(14) 0.75191(15) 0.0353(6) Uani 1 1 d . . . . .
C53 C -0.01760(16) 0.44656(14) 0.73794(14) 0.0347(5) Uani 1 1 d . . . . .
H53 H -0.0708 0.4089 0.7179 0.042 Uiso 1 1 calc R . . . .
C56 C 0.42353(19) 0.80846(15) 1.02337(15) 0.0430(6) Uani 1 1 d . . . . .
C57 C 0.40049(17) 0.52024(16) 0.97834(17) 0.0423(6) Uani 1 1 d . . . . .
C58 C 0.20462(18) 0.53674(16) 1.06870(15) 0.0428(6) Uani 1 1 d . . . . .
H58A H 0.2165 0.5090 1.0974 0.051 Uiso 1 1 calc R . . . .
H58B H 0.1834 0.5702 1.0926 0.051 Uiso 1 1 calc R . . . .
C60 C 0.34762(18) 0.54937(16) 1.06814(16) 0.0434(6) Uani 1 1 d . . . . .
H60 H 0.3587 0.5339 1.1084 0.052 Uiso 1 1 calc R . . . .
C62 C -0.02901(17) 0.47010(16) 0.85869(16) 0.0400(6) Uani 1 1 d . . . . .
H62A H -0.0475 0.5038 0.8857 0.048 Uiso 1 1 calc R . . . .
H62B H -0.0741 0.4259 0.8356 0.048 Uiso 1 1 calc R . . . .
C65 C 0.0724(2) 0.50745(15) 0.61443(15) 0.0428(6) Uani 1 1 d . . . . .
H65A H 0.0206 0.4982 0.5793 0.051 Uiso 1 1 calc R . . . .
H65B H 0.1002 0.4791 0.5926 0.051 Uiso 1 1 calc R . . . .
C66 C 0.08759(17) 0.63744(15) 0.64613(15) 0.0397(6) Uani 1 1 d . . . . .
H66 H 0.0397 0.6275 0.6056 0.048 Uiso 1 1 calc R . . . .
C72 C 0.1245(2) 0.37231(17) 1.00514(17) 0.0485(7) Uani 1 1 d . . . . .
H72A H 0.1161 0.3251 0.9774 0.073 Uiso 1 1 calc GR . . . .
H72B H 0.0780 0.3733 1.0189 0.073 Uiso 1 1 calc GR . . . .
H72C H 0.1722 0.3888 1.0461 0.073 Uiso 1 1 calc GR . . . .
C73 C 0.52560(19) 0.90664(16) 0.83818(19) 0.0490(7) Uani 1 1 d . . . . .
H73A H 0.5123 0.9485 0.8416 0.074 Uiso 1 1 calc GR . . . .
H73B H 0.5439 0.8947 0.7991 0.074 Uiso 1 1 calc GR . . . .
H73C H 0.5680 0.9145 0.8805 0.074 Uiso 1 1 calc GR . . . .
C74 C 0.3837(2) 0.87597(16) 0.71725(17) 0.0465(7) Uani 1 1 d . . . . .
H74A H 0.3345 0.8606 0.6778 0.070 Uiso 1 1 calc GR . . . .
H74B H 0.4284 0.8741 0.7010 0.070 Uiso 1 1 calc GR . . . .
H74C H 0.3941 0.9233 0.7462 0.070 Uiso 1 1 calc GR . . . .
C75 C 0.46191(19) 0.88583(15) 0.95852(15) 0.0427(6) Uani 1 1 d . . . . .
H75A H 0.5169 0.9165 0.9691 0.051 Uiso 1 1 calc R . . . .
H75B H 0.4358 0.9127 0.9844 0.051 Uiso 1 1 calc R . . . .
C76 C 0.41943(19) 0.61405(16) 1.07774(17) 0.0457(7) Uani 1 1 d . . . . .
H76 H 0.4644 0.6276 1.1217 0.055 Uiso 1 1 calc R . . . .
C77 C -0.00889(19) 0.33255(16) 0.87505(18) 0.0486(7) Uani 1 1 d . . . . .
H77A H -0.0507 0.3251 0.8325 0.073 Uiso 1 1 calc GR . . . .
H77B H -0.0304 0.3374 0.9126 0.073 Uiso 1 1 calc GR . . . .
H77C H 0.0097 0.2932 0.8690 0.073 Uiso 1 1 calc GR . . . .
C81 C 0.4304(2) 0.74208(16) 1.10318(16) 0.0508(8) Uani 1 1 d . . . . .
H81A H 0.3990 0.7691 1.1207 0.061 Uiso 1 1 calc R . . . .
H81B H 0.4793 0.7520 1.1420 0.061 Uiso 1 1 calc R . . . .

loop_
_atom_site_aniso_label
_atom_site_aniso_U_11
_atom_site_aniso_U_22
_atom_site_aniso_U_33
_atom_site_aniso_U_23
_atom_site_aniso_U_13
_atom_site_aniso_U_12
Zn1 0.0454(2) 0.04396(19) 0.0519(2) 0.00964(16) 0.01672(17) 0.01203(15)
Zn2 0.0459(2) 0.0518(2) 0.0439(2) 0.00951(16) 0.01212(16) 0.01707(16)
Cl1 0.0536(5) 0.0531(4) 0.0534(5) 0.0116(4) 0.0075(4) 0.0093(4)
Cl2 0.0538(5) 0.0532(4) 0.0536(5) 0.0117(4) 0.0098(4) 0.0080(4)
Cl5 0.0880(7) 0.0746(6) 0.0751(6) 0.0154(5) 0.0457(6) 0.0454(6)
Cl8 0.0796(7) 0.0573(5) 0.0784(7) 0.0206(5) -0.0086(5) 0.0168(5)
Cl9 0.0800(7) 0.0780(7) 0.0576(6) 0.0211(5) 0.0167(5) -0.0080(5)
Cl10 0.0881(8) 0.0870(7) 0.0712(7) -0.0039(6) -0.0094(6) 0.0572(7)
Cl11 0.0880(8) 0.0708(6) 0.0871(8) -0.0029(6) 0.0570(7) -0.0088(5)
Zn3 0.0464(2) 0.0492(2) 0.0527(2) 0.01209(17) 0.00243(17) 0.01240(17)
Cl3 0.1083(8) 0.0422(4) 0.0402(4) 0.0140(3) 0.0100(5) 0.0137(4)
Cl12 0.1083(9) 0.0763(7) 0.0523(6) -0.0038(5) -0.0222(6) 0.0407(6)
Cl15 0.1201(10) 0.0470(5) 0.0752(7) 0.0100(5) 0.0151(7) -0.0073(6)
Cl17 0.0613(7) 0.1519(15) 0.2017(19) 0.0757(14) 0.0471(10) 0.0542(9)
Zn4 0.0465(2) 0.0530(2) 0.0494(2) 0.01224(18) 0.01240(17) 0.00237(17)
Cl4 0.1084(8) 0.0402(4) 0.0431(4) 0.0144(3) 0.0141(5) 0.0100(4)
Cl13 0.1087(9) 0.0526(5) 0.0773(7) -0.0035(5) 0.0410(7) -0.0225(5)
Cl14 0.1205(10) 0.0752(7) 0.0469(5) 0.0094(5) -0.0075(6) 0.0149(7)
Cl16 0.0616(8) 0.2021(19) 0.1546(15) 0.0762(14) 0.0554(9) 0.0472(10)
Cl6 0.0747(6) 0.0536(5) 0.0858(7) 0.0246(5) 0.0354(5) 0.0279(4)
N50 0.0570(17) 0.0485(15) 0.0677(19) 0.0257(14) 0.0324(15) 0.0178(13)
C63 0.0426(16) 0.0489(17) 0.0523(18) 0.0240(14) 0.0170(14) 0.0148(13)
C79 0.0430(16) 0.0458(16) 0.0501(17) 0.0204(14) 0.0134(14) 0.0147(13)
C85 0.110(3) 0.050(2) 0.101(3) 0.043(2) 0.066(3) 0.027(2)
C88 0.089(3) 0.056(2) 0.079(3) 0.037(2) 0.053(2) 0.023(2)
C89 0.111(4) 0.061(2) 0.132(4) 0.063(3) 0.091(3) 0.044(2)
C91 0.094(3) 0.063(2) 0.103(3) 0.051(2) 0.071(3) 0.038(2)
Cl7 0.0748(6) 0.0848(7) 0.0548(5) 0.0244(5) 0.0288(5) 0.0352(5)
N49 0.0564(17) 0.0647(17) 0.0512(16) 0.0263(14) 0.0184(13) 0.0307(14)
C67 0.0410(16) 0.0496(17) 0.0490(17) 0.0212(14) 0.0135(13) 0.0151(13)
C82 0.0417(16) 0.0489(16) 0.0451(17) 0.0172(14) 0.0128(13) 0.0126(13)
C86 0.088(3) 0.079(3) 0.059(2) 0.040(2) 0.026(2) 0.053(2)
C87 0.115(4) 0.101(3) 0.053(2) 0.044(2) 0.029(2) 0.070(3)
C90 0.094(3) 0.103(3) 0.062(2) 0.049(2) 0.036(2) 0.071(3)
C92 0.115(4) 0.131(4) 0.060(2) 0.063(3) 0.045(2) 0.092(3)
O1 0.305(9) 0.139(4) 0.122(4) 0.038(3) 0.108(5) 0.081(5)
O2 0.097(2) 0.089(2) 0.0664(17) 0.0312(16) 0.0355(16) 0.0573(18)
O3 0.0606(15) 0.0693(15) 0.0450(13) 0.0142(11) 0.0152(11) 0.0330(12)
O4 0.0613(14) 0.0528(13) 0.0558(14) 0.0122(11) 0.0202(12) 0.0316(11)
O5 0.0551(13) 0.0527(12) 0.0509(12) 0.0191(10) 0.0269(11) 0.0337(10)
O6 0.0486(12) 0.0566(12) 0.0450(11) 0.0192(10) 0.0246(10) 0.0303(10)
O7 0.0691(15) 0.0532(13) 0.0458(12) 0.0168(10) 0.0310(11) 0.0298(11)
O8 0.0598(14) 0.0581(13) 0.0408(11) 0.0182(10) 0.0231(10) 0.0339(11)
O9 0.0591(14) 0.0703(15) 0.0427(12) 0.0145(11) 0.0243(11) 0.0368(12)
O10 0.0579(13) 0.0493(11) 0.0411(11) 0.0208(9) 0.0278(10) 0.0289(10)
O11 0.0505(13) 0.0546(13) 0.0478(13) 0.0187(11) 0.0197(10) 0.0206(10)
O12 0.0477(12) 0.0616(14) 0.0598(14) 0.0299(12) 0.0241(11) 0.0259(11)
O13 0.0530(13) 0.0544(12) 0.0555(13) 0.0227(11) 0.0266(11) 0.0311(11)
O14 0.0622(14) 0.0581(13) 0.0663(15) 0.0257(12) 0.0368(12) 0.0367(12)
N1 0.0334(11) 0.0423(12) 0.0411(12) 0.0197(10) 0.0179(10) 0.0188(10)
N2 0.0455(13) 0.0399(12) 0.0423(13) 0.0196(10) 0.0237(11) 0.0213(10)
N3 0.0372(12) 0.0445(13) 0.0380(12) 0.0169(10) 0.0126(10) 0.0182(10)
N4 0.0407(12) 0.0443(12) 0.0353(12) 0.0185(10) 0.0177(10) 0.0194(10)
N6 0.0414(13) 0.0429(12) 0.0443(13) 0.0229(11) 0.0186(11) 0.0187(10)
N7 0.0369(12) 0.0411(12) 0.0368(12) 0.0173(10) 0.0176(10) 0.0187(10)
N10 0.0333(12) 0.0414(12) 0.0405(13) 0.0179(10) 0.0135(10) 0.0144(10)
N12 0.0423(13) 0.0405(12) 0.0420(13) 0.0198(10) 0.0221(11) 0.0207(10)
N14 0.0432(13) 0.0380(12) 0.0418(13) 0.0146(10) 0.0179(11) 0.0192(10)
N15 0.0386(12) 0.0409(12) 0.0372(12) 0.0119(10) 0.0113(10) 0.0163(10)
N16 0.0408(12) 0.0364(11) 0.0383(12) 0.0146(10) 0.0180(10) 0.0170(10)
N18 0.0414(12) 0.0396(12) 0.0394(12) 0.0188(10) 0.0188(10) 0.0208(10)
N20 0.0440(13) 0.0379(12) 0.0419(13) 0.0165(10) 0.0151(11) 0.0162(10)
N21 0.0419(13) 0.0364(11) 0.0386(12) 0.0138(10) 0.0141(10) 0.0176(10)
N27 0.0406(13) 0.0463(13) 0.0430(14) 0.0171(11) 0.0064(11) 0.0176(11)
N31 0.0381(12) 0.0471(13) 0.0365(12) 0.0159(10) 0.0130(10) 0.0210(10)
N36 0.0461(14) 0.0476(13) 0.0347(12) 0.0158(10) 0.0132(11) 0.0240(11)
N37 0.0371(12) 0.0412(12) 0.0398(12) 0.0202(10) 0.0192(10) 0.0184(10)
N38 0.0380(12) 0.0482(13) 0.0453(14) 0.0264(11) 0.0138(11) 0.0162(11)
N40 0.0376(12) 0.0532(14) 0.0402(13) 0.0224(11) 0.0182(10) 0.0234(11)
N42 0.0358(12) 0.0504(14) 0.0446(14) 0.0206(11) 0.0070(11) 0.0153(11)
N45 0.0491(14) 0.0425(13) 0.0443(14) 0.0168(11) 0.0076(11) 0.0221(11)
N46 0.0425(14) 0.0472(14) 0.0405(13) 0.0139(11) 0.0025(11) 0.0182(11)
N47 0.0370(13) 0.0561(15) 0.0462(14) 0.0286(12) 0.0129(11) 0.0190(11)
C2 0.0344(14) 0.0445(15) 0.0400(15) 0.0184(12) 0.0183(12) 0.0168(11)
C3 0.0409(15) 0.0340(13) 0.0398(15) 0.0096(11) 0.0145(12) 0.0128(11)
C6 0.0359(14) 0.0530(16) 0.0420(15) 0.0251(13) 0.0244(12) 0.0214(12)
C8 0.0442(16) 0.0369(14) 0.0429(15) 0.0148(12) 0.0143(13) 0.0189(12)
C9 0.0389(15) 0.0455(15) 0.0534(17) 0.0274(14) 0.0245(13) 0.0222(12)
C11 0.0369(14) 0.0422(14) 0.0353(13) 0.0186(11) 0.0157(11) 0.0206(11)
C12 0.0371(14) 0.0418(14) 0.0356(13) 0.0203(11) 0.0160(11) 0.0210(11)
C16 0.0318(13) 0.0363(13) 0.0392(14) 0.0157(11) 0.0117(11) 0.0090(10)
C21 0.0412(15) 0.0438(14) 0.0388(14) 0.0210(12) 0.0132(12) 0.0264(12)
C22 0.0267(13) 0.0492(16) 0.0470(16) 0.0240(14) 0.0133(12) 0.0125(11)
C23 0.0376(14) 0.0398(14) 0.0331(13) 0.0174(11) 0.0137(11) 0.0178(11)
C24 0.0409(15) 0.0484(15) 0.0291(13) 0.0183(12) 0.0127(11) 0.0207(12)
C27 0.0360(14) 0.0424(14) 0.0344(13) 0.0202(11) 0.0110(11) 0.0164(11)
C28 0.0350(14) 0.0414(15) 0.0461(16) 0.0225(13) 0.0043(12) 0.0074(12)
C29 0.0399(15) 0.0357(13) 0.0452(15) 0.0174(12) 0.0134(12) 0.0197(11)
C31 0.0563(18) 0.0391(14) 0.0343(14) 0.0124(12) 0.0209(13) 0.0162(13)
C33 0.0453(16) 0.0361(14) 0.0393(15) 0.0063(12) 0.0064(13) 0.0155(12)
C34 0.0420(15) 0.0448(15) 0.0338(13) 0.0176(12) 0.0167(12) 0.0219(12)
C36 0.0494(17) 0.0382(14) 0.0423(16) 0.0121(12) 0.0077(14) 0.0182(13)
C38 0.0340(14) 0.0398(14) 0.0409(15) 0.0185(12) 0.0059(12) 0.0093(11)
C39 0.0382(14) 0.0533(16) 0.0371(14) 0.0223(13) 0.0202(12) 0.0198(13)
C41 0.0327(13) 0.0395(13) 0.0337(13) 0.0147(11) 0.0108(11) 0.0124(11)
C45 0.0321(14) 0.0649(19) 0.0540(18) 0.0378(16) 0.0166(13) 0.0174(13)
C46 0.0354(14) 0.0419(14) 0.0423(15) 0.0220(12) 0.0155(12) 0.0139(11)
C48 0.0361(14) 0.0466(15) 0.0505(16) 0.0257(13) 0.0208(13) 0.0227(12)
C50 0.0374(15) 0.0554(17) 0.0415(15) 0.0249(14) 0.0163(12) 0.0166(13)
C51 0.0417(15) 0.0384(14) 0.0439(16) 0.0135(12) 0.0052(13) 0.0180(12)
C54 0.0508(17) 0.0415(15) 0.0369(15) 0.0116(12) 0.0146(13) 0.0157(13)
C55 0.0410(15) 0.0424(15) 0.0476(17) 0.0223(13) 0.0091(13) 0.0141(12)
C59 0.0340(14) 0.0616(18) 0.0450(16) 0.0309(14) 0.0203(12) 0.0231(13)
C61 0.0347(14) 0.0437(15) 0.0454(16) 0.0235(13) 0.0143(12) 0.0137(12)
C64 0.0518(17) 0.0340(13) 0.0400(15) 0.0109(12) 0.0100(13) 0.0176(12)
C68 0.0397(14) 0.0416(14) 0.0404(14) 0.0221(12) 0.0186(12) 0.0257(12)
C69 0.0507(18) 0.0506(17) 0.0506(18) 0.0320(15) 0.0105(14) 0.0175(14)
C70 0.0334(14) 0.0499(16) 0.0532(17) 0.0321(14) 0.0192(13) 0.0149(12)
C71 0.0520(17) 0.0523(17) 0.0458(16) 0.0300(14) 0.0183(14) 0.0245(14)
C78 0.0384(15) 0.0449(16) 0.0506(17) 0.0256(14) 0.0062(13) 0.0112(12)
C80 0.0401(16) 0.065(2) 0.0450(17) 0.0242(15) 0.0112(13) 0.0214(15)
C83 0.0425(16) 0.0557(18) 0.0418(16) 0.0202(14) 0.0057(13) 0.0152(14)
C84 0.060(2) 0.0386(15) 0.0436(17) 0.0111(13) -0.0006(14) 0.0210(14)
O15 0.316(9) 0.122(4) 0.134(4) 0.035(3) 0.086(5) 0.105(5)
O16 0.096(2) 0.0643(16) 0.092(2) 0.0314(15) 0.0573(18) 0.0323(15)
O17 0.0591(14) 0.0450(12) 0.0706(16) 0.0139(11) 0.0331(13) 0.0153(11)
O18 0.0607(14) 0.0533(13) 0.0524(13) 0.0118(11) 0.0307(12) 0.0193(11)
O19 0.0550(13) 0.0511(12) 0.0510(12) 0.0188(10) 0.0332(11) 0.0261(10)
O20 0.0496(12) 0.0451(11) 0.0570(13) 0.0197(10) 0.0314(11) 0.0257(10)
O21 0.0692(15) 0.0487(12) 0.0519(13) 0.0181(10) 0.0296(12) 0.0334(11)
O22 0.0592(13) 0.0417(11) 0.0588(13) 0.0186(10) 0.0332(11) 0.0238(10)
O23 0.0473(13) 0.0594(13) 0.0632(15) 0.0289(12) 0.0257(11) 0.0243(11)
O24 0.0513(13) 0.0553(13) 0.0554(13) 0.0227(11) 0.0301(11) 0.0258(10)
O25 0.0624(14) 0.0647(14) 0.0583(14) 0.0261(12) 0.0370(12) 0.0360(12)
O26 0.0577(14) 0.0423(11) 0.0685(15) 0.0150(11) 0.0360(12) 0.0230(10)
O27 0.0592(13) 0.0413(11) 0.0515(12) 0.0218(9) 0.0304(11) 0.0284(10)
O28 0.0506(13) 0.0476(12) 0.0559(13) 0.0200(11) 0.0206(11) 0.0201(10)
N5 0.0334(11) 0.0408(12) 0.0443(13) 0.0199(10) 0.0209(10) 0.0185(10)
N8 0.0348(12) 0.0380(12) 0.0413(13) 0.0179(10) 0.0160(10) 0.0133(9)
N9 0.0413(13) 0.0380(12) 0.0449(13) 0.0198(10) 0.0198(11) 0.0189(10)
N11 0.0454(13) 0.0405(12) 0.0419(13) 0.0188(10) 0.0204(11) 0.0221(10)
N13 0.0419(13) 0.0406(12) 0.0382(12) 0.0188(10) 0.0197(10) 0.0198(10)
N17 0.0398(12) 0.0446(13) 0.0427(13) 0.0232(11) 0.0180(11) 0.0177(10)
N19 0.0367(12) 0.0383(12) 0.0483(14) 0.0173(10) 0.0203(11) 0.0133(10)
N22 0.0385(12) 0.0356(11) 0.0412(13) 0.0123(10) 0.0154(10) 0.0107(10)
N23 0.0382(12) 0.0382(12) 0.0458(13) 0.0175(10) 0.0196(11) 0.0149(10)
N24 0.0403(12) 0.0370(11) 0.0385(12) 0.0155(10) 0.0172(10) 0.0174(10)
N25 0.0365(12) 0.0351(11) 0.0399(12) 0.0157(10) 0.0172(10) 0.0164(9)
N26 0.0401(12) 0.0393(12) 0.0360(12) 0.0149(10) 0.0176(10) 0.0139(10)
N28 0.0435(13) 0.0413(12) 0.0384(12) 0.0151(10) 0.0182(11) 0.0179(10)
N29 0.0436(13) 0.0407(12) 0.0406(13) 0.0199(10) 0.0207(11) 0.0228(10)
N30 0.0371(13) 0.0454(13) 0.0496(14) 0.0204(11) 0.0173(11) 0.0087(10)
N32 0.0387(12) 0.0400(12) 0.0409(13) 0.0205(10) 0.0191(10) 0.0203(10)
N33 0.0379(13) 0.0473(13) 0.0485(14) 0.0273(12) 0.0154(11) 0.0144(11)
N34 0.0398(13) 0.0424(13) 0.0475(14) 0.0174(11) 0.0183(11) 0.0071(10)
N35 0.0440(13) 0.0337(11) 0.0488(14) 0.0149(10) 0.0244(11) 0.0123(10)
N39 0.0448(13) 0.0418(12) 0.0376(12) 0.0158(10) 0.0165(11) 0.0154(10)
N41 0.0370(12) 0.0396(12) 0.0559(15) 0.0241(11) 0.0243(11) 0.0181(10)
N43 0.0456(14) 0.0378(12) 0.0473(14) 0.0129(11) 0.0182(12) 0.0032(11)
N44 0.0490(14) 0.0420(13) 0.0420(13) 0.0159(11) 0.0213(12) 0.0066(11)
N48 0.0371(13) 0.0454(13) 0.0551(15) 0.0278(12) 0.0189(11) 0.0127(10)
C1 0.0336(13) 0.0411(14) 0.0435(15) 0.0178(12) 0.0164(12) 0.0189(11)
C4 0.0394(15) 0.0401(14) 0.0352(14) 0.0108(11) 0.0133(12) 0.0128(12)
C5 0.0324(13) 0.0386(13) 0.0362(14) 0.0149(11) 0.0093(11) 0.0111(11)
C7 0.0349(13) 0.0325(12) 0.0401(14) 0.0175(11) 0.0178(11) 0.0125(10)
C10 0.0356(13) 0.0342(13) 0.0458(15) 0.0197(12) 0.0209(12) 0.0148(11)
C13 0.0365(14) 0.0515(16) 0.0474(16) 0.0276(13) 0.0226(13) 0.0222(12)
C14 0.0385(14) 0.0320(13) 0.0501(16) 0.0202(12) 0.0214(13) 0.0145(11)
C15 0.0345(13) 0.0353(13) 0.0413(14) 0.0199(11) 0.0202(11) 0.0158(11)
C17 0.0434(15) 0.0331(13) 0.0469(16) 0.0190(12) 0.0235(13) 0.0176(11)
C18 0.0349(14) 0.0443(15) 0.0411(15) 0.0213(13) 0.0073(12) 0.0040(12)
C19 0.0450(16) 0.0421(15) 0.0388(15) 0.0164(12) 0.0199(13) 0.0150(12)
C20 0.0353(14) 0.0412(14) 0.0548(17) 0.0258(13) 0.0217(13) 0.0236(12)
C25 0.0352(14) 0.0414(14) 0.0442(15) 0.0234(12) 0.0163(12) 0.0158(11)
C26 0.0405(14) 0.0363(13) 0.0441(15) 0.0211(12) 0.0250(13) 0.0114(11)
C30 0.0275(13) 0.0487(16) 0.0475(16) 0.0240(14) 0.0122(12) 0.0152(11)
C32 0.0403(15) 0.0425(14) 0.0372(14) 0.0168(12) 0.0208(12) 0.0143(12)
C35 0.0342(14) 0.0405(14) 0.0393(15) 0.0169(12) 0.0099(12) 0.0065(11)
C37 0.0341(14) 0.0450(15) 0.0625(19) 0.0312(14) 0.0224(13) 0.0214(12)
C40 0.0562(18) 0.0332(13) 0.0383(15) 0.0112(11) 0.0174(13) 0.0208(12)
C42 0.0321(14) 0.0546(17) 0.066(2) 0.0374(16) 0.0189(14) 0.0183(13)
C43 0.0376(15) 0.0415(15) 0.0552(18) 0.0248(13) 0.0152(13) 0.0170(12)
C44 0.0349(13) 0.0323(12) 0.0406(14) 0.0182(11) 0.0162(11) 0.0102(10)
C47 0.0390(14) 0.0367(13) 0.0530(17) 0.0216(13) 0.0200(13) 0.0202(12)
C49 0.0491(17) 0.0430(15) 0.0379(15) 0.0131(12) 0.0180(13) 0.0073(13)
C52 0.0407(14) 0.0396(14) 0.0423(15) 0.0236(12) 0.0266(12) 0.0188(11)
C53 0.0318(13) 0.0346(13) 0.0386(14) 0.0154(11) 0.0120(11) 0.0104(10)
C56 0.0456(16) 0.0392(14) 0.0367(15) 0.0061(12) 0.0171(13) 0.0073(12)
C57 0.0338(14) 0.0528(17) 0.0504(17) 0.0307(14) 0.0141(13) 0.0186(13)
C58 0.0425(16) 0.0459(15) 0.0371(15) 0.0132(12) 0.0191(13) 0.0066(12)
C60 0.0401(15) 0.0467(16) 0.0438(16) 0.0228(13) 0.0144(13) 0.0085(12)
C62 0.0367(14) 0.0522(16) 0.0466(16) 0.0253(13) 0.0236(13) 0.0229(13)
C65 0.0510(17) 0.0369(14) 0.0379(15) 0.0109(12) 0.0208(13) 0.0079(12)
C66 0.0363(14) 0.0459(15) 0.0418(15) 0.0228(13) 0.0134(12) 0.0147(12)
C72 0.0507(18) 0.0500(17) 0.0496(18) 0.0300(15) 0.0171(14) 0.0119(14)
C73 0.0419(16) 0.0434(16) 0.066(2) 0.0244(15) 0.0237(15) 0.0109(13)
C74 0.0544(18) 0.0465(16) 0.0536(18) 0.0319(14) 0.0254(15) 0.0198(14)
C75 0.0501(17) 0.0350(14) 0.0403(15) 0.0109(12) 0.0142(13) 0.0143(12)
C76 0.0399(15) 0.0503(17) 0.0447(16) 0.0254(14) 0.0110(13) 0.0062(13)
C77 0.0414(16) 0.0443(16) 0.0548(19) 0.0199(14) 0.0148(14) 0.0053(13)
C81 0.059(2) 0.0429(16) 0.0378(16) 0.0103(13) 0.0201(14) -0.0021(14)

loop_
_atom_type_symbol
_atom_type_description
_atom_type_scat_dispersion_real
_atom_type_scat_dispersion_imag
_atom_type_scat_source
C C 0.0033 0.0016 'International Tables Vol C Tables 4.2.6.8 and 6.1.1.4'
H H 0.0000 0.0000 'International Tables Vol C Tables 4.2.6.8 and 6.1.1.4'
Cl Cl 0.1484 0.1585 'International Tables Vol C Tables 4.2.6.8 and 6.1.1.4'
N N 0.0061 0.0033 'International Tables Vol C Tables 4.2.6.8 and 6.1.1.4'
O O 0.0106 0.0060 'International Tables Vol C Tables 4.2.6.8 and 6.1.1.4'
Zn Zn 0.2839 1.4301 'International Tables Vol C Tables 4.2.6.8 and 6.1.1.4'

loop_
_geom_angle_atom_site_label_1
_geom_angle_atom_site_label_2
_geom_angle_atom_site_label_3
_geom_angle
_geom_angle_site_symmetry_1
_geom_angle_site_symmetry_3
_geom_angle_publ_flag
Cl1 Zn1 Cl5 103.87(4) . . ?
Cl1 Zn1 Cl8 114.64(4) . . ?
Cl1 Zn1 Cl11 115.74(5) . . ?
Cl8 Zn1 Cl5 108.33(5) . . ?
Cl11 Zn1 Cl5 103.09(5) . . ?
Cl11 Zn1 Cl8 110.05(6) . . ?
Cl2 Zn2 Cl5 103.78(5) . . ?
Cl2 Zn2 Cl9 114.59(4) . . ?
Cl2 Zn2 Cl10 115.85(5) . . ?
Cl9 Zn2 Cl5 108.53(5) . . ?
Cl10 Zn2 Cl5 103.01(5) . . ?
Cl10 Zn2 Cl9 109.96(6) . . ?
Zn1 Cl5 Zn2 145.58(6) . . ?
Cl12 Zn3 Cl3 105.10(4) . . ?
Cl12 Zn3 Cl15 113.58(5) . . ?
Cl15 Zn3 Cl3 109.24(5) . . ?
Cl17 Zn3 Cl3 109.20(7) . . ?
Cl17 Zn3 Cl12 110.22(7) . . ?
Cl17 Zn3 Cl15 109.37(7) . . ?
Cl13 Zn4 Cl4 104.92(4) . . ?
Cl13 Zn4 Cl14 113.58(5) . . ?
Cl14 Zn4 Cl4 109.45(5) . . ?
Cl16 Zn4 Cl4 109.25(7) . . ?
Cl16 Zn4 Cl13 110.34(7) . . ?
Cl16 Zn4 Cl14 109.16(7) . . ?
H50C N50 H50D 109.5 . . ?
H50C N50 H50E 109.5 . . ?
H50D N50 H50E 109.5 . . ?
C63 N50 H50C 109.5 . . ?
C63 N50 H50D 109.5 . . ?
C63 N50 H50E 109.5 . . ?
C88 C63 N50 120.6(3) . . ?
C88 C63 C89 119.5(3) . . ?
C89 C63 N50 119.8(3) . . ?
C85 C79 Cl6 121.8(3) . . ?
C91 C79 Cl6 118.7(3) . . ?
C91 C79 C85 119.5(3) . . ?
C79 C85 H85 119.9 . . ?
C79 C85 C88 120.3(3) . . ?
C88 C85 H85 119.9 . . ?
C63 C88 C85 119.5(3) . . ?
C63 C88 H88 120.2 . . ?
C85 C88 H88 120.2 . . ?
C63 C89 H89 119.7 . . ?
C91 C89 C63 120.5(3) . . ?
C91 C89 H89 119.7 . . ?
C79 C91 C89 120.7(3) . . ?
C79 C91 H91 119.7 . . ?
C89 C91 H91 119.7 . . ?
H49A N49 H49B 109.5 . . ?
H49A N49 H49C 109.5 . . ?
H49B N49 H49C 109.5 . . ?
C67 N49 H49A 109.5 . . ?
C67 N49 H49B 109.5 . . ?
C67 N49 H49C 109.5 . . ?
C86 C67 N49 121.5(3) . . ?
C86 C67 C92 118.9(3) . . ?
C92 C67 N49 119.6(3) . . ?
C87 C82 Cl7 122.0(3) . . ?
C90 C82 Cl7 119.0(3) . . ?
C90 C82 C87 119.0(3) . . ?
C67 C86 H86 119.8 . . ?
C67 C86 C87 120.3(3) . . ?
C87 C86 H86 119.8 . . ?
C82 C87 C86 120.2(3) . . ?
C82 C87 H87 119.9 . . ?
C86 C87 H87 119.9 . . ?
C82 C90 H90 119.5 . . ?
C82 C90 C92 120.9(3) . . ?
C92 C90 H90 119.5 . . ?
C67 C92 H92 119.7 . . ?
C90 C92 C67 120.5(3) . . ?
C90 C92 H92 119.7 . . ?
H1A O1 H1B 104.5 . . ?
H2A O2 H2B 104.5 . . ?
C34 N1 C12 113.0(2) . . ?
C34 N1 C39 120.9(2) . . ?
C39 N1 C12 125.5(2) . . ?
C3 N2 C31 124.1(2) . . ?
C3 N2 C41 111.9(2) . . ?
C41 N2 C31 122.2(2) . . ?
C8 N3 C29 123.4(2) . . ?
C8 N3 C46 111.8(2) . . ?
C29 N3 C46 122.3(2) . . ?
C2 N4 C16 112.6(2) . . ?
C2 N4 C59 121.6(2) . . ?
C59 N4 C16 122.7(2) . . ?
C9 N6 C38 122.0(2) . . ?
C22 N6 C9 123.5(3) . . ?
C22 N6 C38 113.1(2) . . ?
C29 N7 C12 125.9(2) . . ?
C68 N7 C12 112.9(2) . . ?
C68 N7 C29 121.2(2) . . ?
C24 N10 C27 112.6(2) . . ?
C24 N10 C50 120.6(2) . . ?
C50 N10 C27 126.2(2) . . ?
C21 N12 C23 113.6(2) . . ?
C21 N12 C48 120.2(2) . . ?
C48 N12 C23 126.2(2) . . ?
C34 N14 C11 113.2(2) . . ?
C34 N14 C54 120.5(2) . . ?
C54 N14 C11 126.2(2) . . ?
C21 N15 C27 112.7(2) . . ?
C21 N15 C51 120.8(2) . . ?
C51 N15 C27 126.5(2) . . ?
C24 N16 C23 112.4(2) . . ?
C24 N16 C31 120.6(2) . . ?
C31 N16 C23 125.3(2) . . ?
C2 N18 C41 112.1(2) . . ?
C2 N18 C48 122.6(2) . . ?
C41 N18 C48 122.2(2) . . ?
C33 N20 C38 112.0(2) . . ?
C33 N20 C54 122.9(3) . . ?
C54 N20 C38 123.0(2) . . ?
C3 N21 C16 111.8(2) . . ?
C3 N21 C64 122.6(2) . . ?
C16 N21 C64 122.0(2) . . ?
C36 N27 C51 122.4(3) . . ?
C36 N27 C55 112.2(2) . . ?
C51 N27 C55 121.6(2) . . ?
C6 N31 C39 124.1(2) . . ?
C6 N31 C46 112.1(2) . . ?
C46 N31 C39 123.5(2) . . ?
C8 N36 C61 112.4(2) . . ?
C8 N36 C64 122.9(2) . . ?
C61 N36 C64 123.6(2) . . ?
C9 N37 C11 125.9(2) . . ?
C68 N37 C9 120.0(2) . . ?
C68 N37 C11 113.0(2) . . ?
C22 N38 C28 112.4(2) . . ?
C22 N38 C45 121.6(3) . . ?
C28 N38 C45 122.8(2) . . ?
C6 N40 C59 121.8(2) . . ?
C6 N40 C61 112.7(2) . . ?
C61 N40 C59 123.2(3) . . ?
C55 N42 C50 123.2(2) . . ?
C70 N42 C50 124.5(3) . . ?
C70 N42 C55 112.0(2) . . ?
C28 N45 C84 123.5(3) . . ?
C33 N45 C28 113.1(2) . . ?
C33 N45 C84 122.5(3) . . ?
C36 N46 C78 111.9(2) . . ?
C36 N46 C84 122.0(3) . . ?
C78 N46 C84 123.2(3) . . ?
C45 N47 C78 123.2(3) . . ?
C70 N47 C45 122.7(3) . . ?
C70 N47 C78 112.5(2) . . ?
O7 C2 N4 125.7(3) . . ?
O7 C2 N18 126.1(3) . . ?
N4 C2 N18 108.1(2) . . ?
O14 C3 N2 125.5(3) . . ?
O14 C3 N21 126.0(3) . . ?
N21 C3 N2 108.5(2) . . ?
O6 C6 N31 125.6(3) . . ?
O6 C6 N40 125.7(3) . . ?
N31 C6 N40 108.7(2) . . ?
O9 C8 N3 126.0(3) . . ?
O9 C8 N36 125.0(3) . . ?
N36 C8 N3 109.0(2) . . ?
N6 C9 N37 114.0(2) . . ?
N6 C9 H9A 108.7 . . ?
N6 C9 H9B 108.7 . . ?
N37 C9 H9A 108.7 . . ?
N37 C9 H9B 108.7 . . ?
H9A C9 H9B 107.6 . . ?
N14 C11 N37 113.3(2) . . ?
N14 C11 C12 102.3(2) . . ?
N14 C11 C80 111.2(2) . . ?
N37 C11 C12 102.2(2) . . ?
N37 C11 C80 112.0(2) . . ?
C80 C11 C12 115.3(2) . . ?
N1 C12 C11 102.1(2) . . ?
N1 C12 C71 111.1(2) . . ?
N7 C12 N1 113.2(2) . . ?
N7 C12 C11 102.4(2) . . ?
N7 C12 C71 111.7(2) . . ?
C71 C12 C11 115.7(2) . . ?
N4 C16 H16 111.6 . . ?
N4 C16 C41 103.2(2) . . ?
N21 C16 N4 114.7(2) . . ?
N21 C16 H16 111.6 . . ?
N21 C16 C41 103.7(2) . . ?
C41 C16 H16 111.6 . . ?
O8 C21 N12 125.8(3) . . ?
O8 C21 N15 125.4(3) . . ?
N12 C21 N15 108.8(2) . . ?
O11 C22 N6 126.8(3) . . ?
O11 C22 N38 125.4(3) . . ?
N6 C22 N38 107.8(3) . . ?
N12 C23 N16 113.4(2) . . ?
N12 C23 C27 102.3(2) . . ?
N12 C23 C83 111.2(2) . . ?
N16 C23 C27 102.4(2) . . ?
N16 C23 C83 111.3(2) . . ?
C83 C23 C27 115.8(2) . . ?
O13 C24 N10 125.4(3) . . ?
O13 C24 N16 125.3(3) . . ?
N10 C24 N16 109.3(2) . . ?
N10 C27 N15 112.8(2) . . ?
N10 C27 C23 102.6(2) . . ?
N10 C27 C69 112.1(2) . . ?
N15 C27 C23 102.4(2) . . ?
N15 C27 C69 110.9(2) . . ?
C69 C27 C23 115.5(2) . . ?
N38 C28 H28 111.7 . . ?
N38 C28 C38 103.4(2) . . ?
N45 C28 N38 114.8(2) . . ?
N45 C28 H28 111.7 . . ?
N45 C28 C38 102.8(2) . . ?
C38 C28 H28 111.7 . . ?
N3 C29 N7 113.7(2) . . ?
N3 C29 H29A 108.8 . . ?
N3 C29 H29B 108.8 . . ?
N7 C29 H29A 108.8 . . ?
N7 C29 H29B 108.8 . . ?
H29A C29 H29B 107.7 . . ?
N2 C31 N16 113.4(2) . . ?
N2 C31 H31A 108.9 . . ?
N2 C31 H31B 108.9 . . ?
N16 C31 H31A 108.9 . . ?
N16 C31 H31B 108.9 . . ?
H31A C31 H31B 107.7 . . ?
O4 C33 N20 125.3(3) . . ?
O4 C33 N45 126.3(3) . . ?
N45 C33 N20 108.3(3) . . ?
O5 C34 N1 125.5(3) . . ?
O5 C34 N14 125.4(3) . . ?
N1 C34 N14 109.1(2) . . ?
O3 C36 N27 126.5(3) . . ?
O3 C36 N46 124.9(3) . . ?
N27 C36 N46 108.6(3) . . ?
N6 C38 C28 103.0(2) . . ?
N6 C38 H38 111.7 . . ?
N20 C38 N6 114.4(2) . . ?
N20 C38 C28 103.7(2) . . ?
N20 C38 H38 111.7 . . ?
C28 C38 H38 111.7 . . ?
N1 C39 H39A 108.7 . . ?
N1 C39 H39B 108.7 . . ?
N31 C39 N1 114.3(2) . . ?
N31 C39 H39A 108.7 . . ?
N31 C39 H39B 108.7 . . ?
H39A C39 H39B 107.6 . . ?
N2 C41 C16 103.0(2) . . ?
N2 C41 H41 111.6 . . ?
N18 C41 N2 114.9(2) . . ?
N18 C41 C16 103.5(2) . . ?
N18 C41 H41 111.6 . . ?
C16 C41 H41 111.6 . . ?
N38 C45 H45A 108.9 . . ?
N38 C45 H45B 108.9 . . ?
N47 C45 N38 113.2(2) . . ?
N47 C45 H45A 108.9 . . ?
N47 C45 H45B 108.9 . . ?
H45A C45 H45B 107.7 . . ?
N3 C46 H46 111.7 . . ?
N3 C46 C61 103.1(2) . . ?
N31 C46 N3 114.3(2) . . ?
N31 C46 H46 111.7 . . ?
N31 C46 C61 103.8(2) . . ?
C61 C46 H46 111.7 . . ?
N12 C48 N18 113.1(2) . . ?
N12 C48 H48A 109.0 . . ?
N12 C48 H48B 109.0 . . ?
N18 C48 H48A 109.0 . . ?
N18 C48 H48B 109.0 . . ?
H48A C48 H48B 107.8 . . ?
N10 C50 H50A 108.9 . . ?
N10 C50 H50B 108.9 . . ?
N42 C50 N10 113.4(2) . . ?
N42 C50 H50A 108.9 . . ?
N42 C50 H50B 108.9 . . ?
H50A C50 H50B 107.7 . . ?
N15 C51 H51A 109.0 . . ?
N15 C51 H51B 109.0 . . ?
N27 C51 N15 112.7(2) . . ?
N27 C51 H51A 109.0 . . ?
N27 C51 H51B 109.0 . . ?
H51A C51 H51B 107.8 . . ?
N14 C54 H54A 108.7 . . ?
N14 C54 H54B 108.7 . . ?
N20 C54 N14 114.2(2) . . ?
N20 C54 H54A 108.7 . . ?
N20 C54 H54B 108.7 . . ?
H54A C54 H54B 107.6 . . ?
N27 C55 H55 111.5 . . ?
N27 C55 C78 103.2(2) . . ?
N42 C55 N27 115.0(2) . . ?
N42 C55 H55 111.5 . . ?
N42 C55 C78 103.7(2) . . ?
C78 C55 H55 111.5 . . ?
N4 C59 N40 113.3(2) . . ?
N4 C59 H59A 108.9 . . ?
N4 C59 H59B 108.9 . . ?
N40 C59 H59A 108.9 . . ?
N40 C59 H59B 108.9 . . ?
H59A C59 H59B 107.7 . . ?
N36 C61 C46 103.1(2) . . ?
N36 C61 H61 111.9 . . ?
N40 C61 N36 114.6(2) . . ?
N40 C61 C46 102.6(2) . . ?
N40 C61 H61 111.9 . . ?
C46 C61 H61 111.9 . . ?
N21 C64 N36 113.5(2) . . ?
N21 C64 H64A 108.9 . . ?
N21 C64 H64B 108.9 . . ?
N36 C64 H64A 108.9 . . ?
N36 C64 H64B 108.9 . . ?
H64A C64 H64B 107.7 . . ?
O10 C68 N7 125.1(3) . . ?
O10 C68 N37 125.7(3) . . ?
N37 C68 N7 109.2(2) . . ?
C27 C69 H69A 109.5 . . ?
C27 C69 H69B 109.5 . . ?
C27 C69 H69C 109.5 . . ?
H69A C69 H69B 109.5 . . ?
H69A C69 H69C 109.5 . . ?
H69B C69 H69C 109.5 . . ?
O12 C70 N42 125.4(3) . . ?
O12 C70 N47 126.1(3) . . ?
N42 C70 N47 108.5(3) . . ?
C12 C71 H71A 109.5 . . ?
C12 C71 H71B 109.5 . . ?
C12 C71 H71C 109.5 . . ?
H71A C71 H71B 109.5 . . ?
H71A C71 H71C 109.5 . . ?
H71B C71 H71C 109.5 . . ?
N46 C78 C55 103.4(2) . . ?
N46 C78 H78 111.3 . . ?
N47 C78 N46 115.8(2) . . ?
N47 C78 C55 103.1(2) . . ?
N47 C78 H78 111.3 . . ?
C55 C78 H78 111.3 . . ?
C11 C80 H80A 109.5 . . ?
C11 C80 H80B 109.5 . . ?
C11 C80 H80C 109.5 . . ?
H80A C80 H80B 109.5 . . ?
H80A C80 H80C 109.5 . . ?
H80B C80 H80C 109.5 . . ?
C23 C83 H83A 109.5 . . ?
C23 C83 H83B 109.5 . . ?
C23 C83 H83C 109.5 . . ?
H83A C83 H83B 109.5 . . ?
H83A C83 H83C 109.5 . . ?
H83B C83 H83C 109.5 . . ?
N45 C84 N46 113.7(2) . . ?
N45 C84 H84A 108.8 . . ?
N45 C84 H84B 108.8 . . ?
N46 C84 H84A 108.8 . . ?
N46 C84 H84B 108.8 . . ?
H84A C84 H84B 107.7 . . ?
H15A O15 H15B 104.5 . . ?
H16A O16 H16B 104.5 . . ?
C17 N5 C15 112.9(2) . . ?
C17 N5 C47 120.7(2) . . ?
C47 N5 C15 125.9(2) . . ?
C14 N8 C43 120.6(2) . . ?
C14 N8 C44 112.6(2) . . ?
C43 N8 C44 126.3(2) . . ?
C1 N9 C5 112.6(2) . . ?
C1 N9 C37 122.1(2) . . ?
C37 N9 C5 122.3(2) . . ?
C4 N11 C40 123.9(2) . . ?
C4 N11 C53 112.1(2) . . ?
C53 N11 C40 122.3(2) . . ?
C1 N13 C53 112.2(2) . . ?
C1 N13 C62 122.5(2) . . ?
C62 N13 C53 122.2(2) . . ?
C13 N17 C35 122.4(2) . . ?
C30 N17 C13 123.2(3) . . ?
C30 N17 C35 113.0(2) . . ?
C20 N19 C25 112.1(2) . . ?
C20 N19 C47 124.0(2) . . ?
C47 N19 C25 123.7(2) . . ?
C26 N22 C44 112.6(2) . . ?
C26 N22 C58 121.3(2) . . ?
C58 N22 C44 126.1(2) . . ?
C19 N23 C25 111.6(2) . . ?
C19 N23 C32 123.6(2) . . ?
C32 N23 C25 122.3(2) . . ?
C14 N24 C7 112.2(2) . . ?
C14 N24 C40 120.4(2) . . ?
C40 N24 C7 125.6(2) . . ?
C32 N25 C15 126.0(2) . . ?
C52 N25 C15 112.6(2) . . ?
C52 N25 C32 121.4(2) . . ?
C4 N26 C5 111.8(2) . . ?
C4 N26 C65 122.5(2) . . ?
C5 N26 C65 122.0(2) . . ?
C17 N28 C10 113.1(2) . . ?
C17 N28 C75 120.5(2) . . ?
C75 N28 C10 126.3(2) . . ?
C26 N29 C7 113.4(2) . . ?
C26 N29 C62 120.6(2) . . ?
C62 N29 C7 126.0(2) . . ?
C57 N30 C43 124.2(3) . . ?
C57 N30 C60 112.4(2) . . ?
C60 N30 C43 123.1(2) . . ?
C13 N32 C10 125.6(2) . . ?
C52 N32 C10 112.9(2) . . ?
C52 N32 C13 120.3(2) . . ?
C18 N33 C42 123.0(3) . . ?
C30 N33 C18 112.3(2) . . ?
C30 N33 C42 121.6(3) . . ?
C49 N34 C58 122.4(3) . . ?
C49 N34 C60 112.4(2) . . ?
C60 N34 C58 121.6(2) . . ?
C19 N35 C65 122.8(2) . . ?
C19 N35 C66 112.6(2) . . ?
C66 N35 C65 123.6(2) . . ?
C56 N39 C35 111.9(2) . . ?
C56 N39 C75 123.0(3) . . ?
C75 N39 C35 122.9(2) . . ?
C20 N41 C37 121.6(2) . . ?
C20 N41 C66 112.7(2) . . ?
C66 N41 C37 123.5(3) . . ?
C49 N43 C76 112.2(2) . . ?
C49 N43 C81 122.1(3) . . ?
C76 N43 C81 122.8(3) . . ?
C56 N44 C18 112.3(2) . . ?
C56 N44 C81 122.8(3) . . ?
C81 N44 C18 123.8(3) . . ?
C42 N48 C76 123.0(3) . . ?
C57 N48 C42 122.5(3) . . ?
C57 N48 C76 112.7(2) . . ?
O21 C1 N9 125.4(3) . . ?
O21 C1 N13 126.3(3) . . ?
N13 C1 N9 108.2(2) . . ?
O25 C4 N11 125.8(3) . . ?
O25 C4 N26 125.9(3) . . ?
N26 C4 N11 108.4(2) . . ?
N9 C5 H5 111.6 . . ?
N9 C5 C53 102.8(2) . . ?
N26 C5 N9 114.8(2) . . ?
N26 C5 H5 111.6 . . ?
N26 C5 C53 104.0(2) . . ?
C53 C5 H5 111.6 . . ?
N24 C7 C44 102.5(2) . . ?
N24 C7 C77 111.3(2) . . ?
N29 C7 N24 113.5(2) . . ?
N29 C7 C44 102.3(2) . . ?
N29 C7 C77 111.1(2) . . ?
C77 C7 C44 115.7(2) . . ?
N28 C10 N32 113.3(2) . . ?
N28 C10 C15 102.4(2) . . ?
N28 C10 C73 111.4(2) . . ?
N32 C10 C15 102.0(2) . . ?
N32 C10 C73 111.9(2) . . ?
C73 C10 C15 115.2(2) . . ?
N17 C13 N32 114.0(2) . . ?
N17 C13 H13A 108.7 . . ?
N17 C13 H13B 108.7 . . ?
N32 C13 H13A 108.7 . . ?
N32 C13 H13B 108.7 . . ?
H13A C13 H13B 107.6 . . ?
O24 C14 N8 125.5(3) . . ?
O24 C14 N24 125.1(3) . . ?
N24 C14 N8 109.4(2) . . ?
N5 C15 C10 102.1(2) . . ?
N5 C15 C74 111.3(2) . . ?
N25 C15 N5 113.3(2) . . ?
N25 C15 C10 102.6(2) . . ?
N25 C15 C74 111.0(2) . . ?
C74 C15 C10 116.1(2) . . ?
O19 C17 N5 125.6(3) . . ?
O19 C17 N28 125.3(3) . . ?
N5 C17 N28 109.1(2) . . ?
N33 C18 N44 114.6(2) . . ?
N33 C18 H18 111.6 . . ?
N33 C18 C35 103.7(2) . . ?
N44 C18 H18 111.6 . . ?
N44 C18 C35 103.2(2) . . ?
C35 C18 H18 111.6 . . ?
O26 C19 N23 125.7(3) . . ?
O26 C19 N35 125.4(3) . . ?
N35 C19 N23 108.9(2) . . ?
O20 C20 N19 125.7(3) . . ?
O20 C20 N41 125.8(3) . . ?
N41 C20 N19 108.5(2) . . ?
N19 C25 N23 113.9(2) . . ?
N19 C25 H25 111.8 . . ?
N19 C25 C66 103.5(2) . . ?
N23 C25 H25 111.8 . . ?
N23 C25 C66 103.3(2) . . ?
C66 C25 H25 111.8 . . ?
O22 C26 N22 125.1(3) . . ?
O22 C26 N29 125.7(3) . . ?
N22 C26 N29 109.2(2) . . ?
O28 C30 N17 126.8(3) . . ?
O28 C30 N33 125.5(3) . . ?
N17 C30 N33 107.7(3) . . ?
N23 C32 N25 113.8(2) . . ?
N23 C32 H32A 108.8 . . ?
N23 C32 H32B 108.8 . . ?
N25 C32 H32A 108.8 . . ?
N25 C32 H32B 108.8 . . ?
H32A C32 H32B 107.7 . . ?
N17 C35 N39 114.1(2) . . ?
N17 C35 C18 103.1(2) . . ?
N17 C35 H35 111.8 . . ?
N39 C35 C18 103.6(2) . . ?
N39 C35 H35 111.8 . . ?
C18 C35 H35 111.8 . . ?
N9 C37 N41 113.4(2) . . ?
N9 C37 H37A 108.9 . . ?
N9 C37 H37B 108.9 . . ?
N41 C37 H37A 108.9 . . ?
N41 C37 H37B 108.9 . . ?
H37A C37 H37B 107.7 . . ?
N11 C40 N24 113.6(2) . . ?
N11 C40 H40A 108.8 . . ?
N11 C40 H40B 108.8 . . ?
N24 C40 H40A 108.8 . . ?
N24 C40 H40B 108.8 . . ?
H40A C40 H40B 107.7 . . ?
N33 C42 H42A 108.9 . . ?
N33 C42 H42B 108.9 . . ?
N48 C42 N33 113.4(2) . . ?
N48 C42 H42A 108.9 . . ?
N48 C42 H42B 108.9 . . ?
H42A C42 H42B 107.7 . . ?
N8 C43 H43A 108.8 . . ?
N8 C43 H43B 108.8 . . ?
N30 C43 N8 113.6(2) . . ?
N30 C43 H43A 108.8 . . ?
N30 C43 H43B 108.8 . . ?
H43A C43 H43B 107.7 . . ?
N8 C44 N22 113.0(2) . . ?
N8 C44 C7 102.6(2) . . ?
N8 C44 C72 112.1(2) . . ?
N22 C44 C7 102.4(2) . . ?
N22 C44 C72 110.6(2) . . ?
C72 C44 C7 115.7(2) . . ?
N5 C47 H47A 108.8 . . ?
N5 C47 H47B 108.8 . . ?
N19 C47 N5 114.0(2) . . ?
N19 C47 H47A 108.8 . . ?
N19 C47 H47B 108.8 . . ?
H47A C47 H47B 107.7 . . ?
O17 C49 N34 126.5(3) . . ?
O17 C49 N43 125.1(3) . . ?
N34 C49 N43 108.4(3) . . ?
O27 C52 N25 124.9(3) . . ?
O27 C52 N32 125.5(3) . . ?
N25 C52 N32 109.6(2) . . ?
N11 C53 N13 114.8(2) . . ?
N11 C53 C5 102.7(2) . . ?
N11 C53 H53 111.7 . . ?
N13 C53 C5 103.7(2) . . ?
N13 C53 H53 111.7 . . ?
C5 C53 H53 111.7 . . ?
O18 C56 N39 125.4(3) . . ?
O18 C56 N44 125.8(3) . . ?
N44 C56 N39 108.8(3) . . ?
O23 C57 N30 125.8(3) . . ?
O23 C57 N48 126.2(3) . . ?
N48 C57 N30 108.0(3) . . ?
N22 C58 N34 112.9(2) . . ?
N22 C58 H58A 109.0 . . ?
N22 C58 H58B 109.0 . . ?
N34 C58 H58A 109.0 . . ?
N34 C58 H58B 109.0 . . ?
H58A C58 H58B 107.8 . . ?
N30 C60 N34 115.0(3) . . ?
N30 C60 H60 111.4 . . ?
N30 C60 C76 103.6(2) . . ?
N34 C60 H60 111.4 . . ?
N34 C60 C76 103.4(2) . . ?
C76 C60 H60 111.4 . . ?
N13 C62 H62A 109.0 . . ?
N13 C62 H62B 108.9 . . ?
N29 C62 N13 113.1(2) . . ?
N29 C62 H62A 108.9 . . ?
N29 C62 H62B 109.0 . . ?
H62A C62 H62B 107.8 . . ?
N26 C65 N35 113.4(2) . . ?
N26 C65 H65A 108.9 . . ?
N26 C65 H65B 108.9 . . ?
N35 C65 H65A 108.9 . . ?
N35 C65 H65B 108.9 . . ?
H65A C65 H65B 107.7 . . ?
N35 C66 C25 103.0(2) . . ?
N35 C66 H66 111.8 . . ?
N41 C66 N35 114.6(2) . . ?
N41 C66 C25 103.0(2) . . ?
N41 C66 H66 111.8 . . ?
C25 C66 H66 111.8 . . ?
C44 C72 H72A 109.5 . . ?
C44 C72 H72B 109.5 . . ?
C44 C72 H72C 109.5 . . ?
H72A C72 H72B 109.5 . . ?
H72A C72 H72C 109.5 . . ?
H72B C72 H72C 109.5 . . ?
C10 C73 H73A 109.5 . . ?
C10 C73 H73B 109.5 . . ?
C10 C73 H73C 109.5 . . ?
H73A C73 H73B 109.5 . . ?
H73A C73 H73C 109.5 . . ?
H73B C73 H73C 109.5 . . ?
C15 C74 H74A 109.5 . . ?
C15 C74 H74B 109.5 . . ?
C15 C74 H74C 109.5 . . ?
H74A C74 H74B 109.5 . . ?
H74A C74 H74C 109.5 . . ?
H74B C74 H74C 109.5 . . ?
N28 C75 H75A 108.7 . . ?
N28 C75 H75B 108.7 . . ?
N39 C75 N28 114.2(2) . . ?
N39 C75 H75A 108.7 . . ?
N39 C75 H75B 108.7 . . ?
H75A C75 H75B 107.6 . . ?
N43 C76 C60 103.1(2) . . ?
N43 C76 H76 111.5 . . ?
N48 C76 N43 115.6(2) . . ?
N48 C76 C60 102.9(2) . . ?
N48 C76 H76 111.5 . . ?
C60 C76 H76 111.5 . . ?
C7 C77 H77A 109.5 . . ?
C7 C77 H77B 109.5 . . ?
C7 C77 H77C 109.5 . . ?
H77A C77 H77B 109.5 . . ?
H77A C77 H77C 109.5 . . ?
H77B C77 H77C 109.5 . . ?
N43 C81 H81A 108.9 . . ?
N43 C81 H81B 108.9 . . ?
N44 C81 N43 113.3(3) . . ?
N44 C81 H81A 108.9 . . ?
N44 C81 H81B 108.9 . . ?
H81A C81 H81B 107.7 . . ?

loop_
_geom_bond_atom_site_label_1
_geom_bond_atom_site_label_2
_geom_bond_distance
_geom_bond_site_symmetry_2
_geom_bond_publ_flag
Zn1 Cl1 2.2110(10) . ?
Zn1 Cl5 2.3712(10) . ?
Zn1 Cl8 2.2525(12) . ?
Zn1 Cl11 2.2421(11) . ?
Zn2 Cl2 2.2104(10) . ?
Zn2 Cl5 2.3760(11) . ?
Zn2 Cl9 2.2503(11) . ?
Zn2 Cl10 2.2403(11) . ?
Zn3 Cl3 2.2814(11) . ?
Zn3 Cl12 2.2425(12) . ?
Zn3 Cl15 2.2601(12) . ?
Zn3 Cl17 2.2356(15) . ?
Zn4 Cl4 2.2812(11) . ?
Zn4 Cl13 2.2409(11) . ?
Zn4 Cl14 2.2641(13) . ?
Zn4 Cl16 2.2368(15) . ?
Cl6 C79 1.733(3) . ?
N50 H50C 0.8900 . ?
N50 H50D 0.8900 . ?
N50 H50E 0.8900 . ?
N50 C63 1.475(4) . ?
C63 C88 1.355(5) . ?
C63 C89 1.364(5) . ?
C79 C85 1.368(5) . ?
C79 C91 1.342(5) . ?
C85 H85 0.9300 . ?
C85 C88 1.383(6) . ?
C88 H88 0.9300 . ?
C89 H89 0.9300 . ?
C89 C91 1.364(5) . ?
C91 H91 0.9300 . ?
Cl7 C82 1.731(3) . ?
N49 H49A 0.8900 . ?
N49 H49B 0.8900 . ?
N49 H49C 0.8900 . ?
N49 C67 1.477(4) . ?
C67 C86 1.353(5) . ?
C67 C92 1.368(5) . ?
C82 C87 1.369(5) . ?
C82 C90 1.343(5) . ?
C86 H86 0.9300 . ?
C86 C87 1.374(6) . ?
C87 H87 0.9300 . ?
C90 H90 0.9300 . ?
C90 C92 1.361(6) . ?
C92 H92 0.9300 . ?
O1 H1A 0.8500 . ?
O1 H1B 0.8499 . ?
O2 H2A 0.8500 . ?
O2 H2B 0.8499 . ?
O3 C36 1.219(4) . ?
O4 C33 1.224(4) . ?
O5 C34 1.231(3) . ?
O6 C6 1.234(4) . ?
O7 C2 1.228(4) . ?
O8 C21 1.235(3) . ?
O9 C8 1.227(4) . ?
O10 C68 1.230(3) . ?
O11 C22 1.217(4) . ?
O12 C70 1.220(4) . ?
O13 C24 1.225(3) . ?
O14 C3 1.226(3) . ?
N1 C12 1.467(3) . ?
N1 C34 1.357(4) . ?
N1 C39 1.451(4) . ?
N2 C3 1.363(4) . ?
N2 C31 1.450(3) . ?
N2 C41 1.449(3) . ?
N3 C8 1.364(4) . ?
N3 C29 1.446(4) . ?
N3 C46 1.456(4) . ?
N4 C2 1.359(4) . ?
N4 C16 1.447(4) . ?
N4 C59 1.442(3) . ?
N6 C9 1.439(3) . ?
N6 C22 1.364(4) . ?
N6 C38 1.446(4) . ?
N7 C12 1.466(3) . ?
N7 C29 1.446(4) . ?
N7 C68 1.363(3) . ?
N10 C24 1.362(4) . ?
N10 C27 1.462(4) . ?
N10 C50 1.456(4) . ?
N12 C21 1.361(4) . ?
N12 C23 1.456(3) . ?
N12 C48 1.441(4) . ?
N14 C11 1.458(3) . ?
N14 C34 1.362(4) . ?
N14 C54 1.453(4) . ?
N15 C21 1.364(4) . ?
N15 C27 1.468(4) . ?
N15 C51 1.448(4) . ?
N16 C23 1.467(3) . ?
N16 C24 1.364(4) . ?
N16 C31 1.454(4) . ?
N18 C2 1.371(4) . ?
N18 C41 1.446(4) . ?
N18 C48 1.448(3) . ?
N20 C33 1.370(4) . ?
N20 C38 1.445(4) . ?
N20 C54 1.442(4) . ?
N21 C3 1.361(4) . ?
N21 C16 1.443(4) . ?
N21 C64 1.447(3) . ?
N27 C36 1.358(4) . ?
N27 C51 1.448(4) . ?
N27 C55 1.453(4) . ?
N31 C6 1.361(4) . ?
N31 C39 1.444(4) . ?
N31 C46 1.440(4) . ?
N36 C8 1.358(4) . ?
N36 C61 1.451(4) . ?
N36 C64 1.455(4) . ?
N37 C9 1.455(3) . ?
N37 C11 1.466(3) . ?
N37 C68 1.362(4) . ?
N38 C22 1.374(4) . ?
N38 C28 1.448(4) . ?
N38 C45 1.452(4) . ?
N40 C6 1.363(4) . ?
N40 C59 1.451(4) . ?
N40 C61 1.443(4) . ?
N42 C50 1.448(4) . ?
N42 C55 1.447(4) . ?
N42 C70 1.366(4) . ?
N45 C28 1.443(4) . ?
N45 C33 1.361(4) . ?
N45 C84 1.443(4) . ?
N46 C36 1.371(4) . ?
N46 C78 1.450(4) . ?
N46 C84 1.451(4) . ?
N47 C45 1.444(4) . ?
N47 C70 1.366(4) . ?
N47 C78 1.444(4) . ?
C9 H9A 0.9700 . ?
C9 H9B 0.9700 . ?
C11 C12 1.594(4) . ?
C11 C80 1.520(4) . ?
C12 C71 1.516(4) . ?
C16 H16 0.9800 . ?
C16 C41 1.543(4) . ?
C23 C27 1.589(4) . ?
C23 C83 1.518(4) . ?
C27 C69 1.515(4) . ?
C28 H28 0.9800 . ?
C28 C38 1.551(4) . ?
C29 H29A 0.9700 . ?
C29 H29B 0.9700 . ?
C31 H31A 0.9700 . ?
C31 H31B 0.9700 . ?
C38 H38 0.9800 . ?
C39 H39A 0.9700 . ?
C39 H39B 0.9700 . ?
C41 H41 0.9800 . ?
C45 H45A 0.9700 . ?
C45 H45B 0.9700 . ?
C46 H46 0.9800 . ?
C46 C61 1.554(4) . ?
C48 H48A 0.9700 . ?
C48 H48B 0.9700 . ?
C50 H50A 0.9700 . ?
C50 H50B 0.9700 . ?
C51 H51A 0.9700 . ?
C51 H51B 0.9700 . ?
C54 H54A 0.9700 . ?
C54 H54B 0.9700 . ?
C55 H55 0.9800 . ?
C55 C78 1.548(4) . ?
C59 H59A 0.9700 . ?
C59 H59B 0.9700 . ?
C61 H61 0.9800 . ?
C64 H64A 0.9700 . ?
C64 H64B 0.9700 . ?
C69 H69A 0.9600 . ?
C69 H69B 0.9600 . ?
C69 H69C 0.9600 . ?
C71 H71A 0.9600 . ?
C71 H71B 0.9600 . ?
C71 H71C 0.9600 . ?
C78 H78 0.9800 . ?
C80 H80A 0.9600 . ?
C80 H80B 0.9600 . ?
C80 H80C 0.9600 . ?
C83 H83A 0.9600 . ?
C83 H83B 0.9600 . ?
C83 H83C 0.9600 . ?
C84 H84A 0.9700 . ?
C84 H84B 0.9700 . ?
O15 H15A 0.8501 . ?
O15 H15B 0.8499 . ?
O16 H16A 0.8498 . ?
O16 H16B 0.8502 . ?
O17 C49 1.216(4) . ?
O18 C56 1.228(4) . ?
O19 C17 1.232(3) . ?
O20 C20 1.231(4) . ?
O21 C1 1.228(3) . ?
O22 C26 1.232(3) . ?
O23 C57 1.215(4) . ?
O24 C14 1.227(3) . ?
O25 C4 1.224(4) . ?
O26 C19 1.226(4) . ?
O27 C52 1.231(3) . ?
O28 C30 1.218(4) . ?
N5 C15 1.467(3) . ?
N5 C17 1.361(4) . ?
N5 C47 1.454(4) . ?
N8 C14 1.365(4) . ?
N8 C43 1.453(4) . ?
N8 C44 1.461(3) . ?
N9 C1 1.365(4) . ?
N9 C5 1.452(4) . ?
N9 C37 1.441(3) . ?
N11 C4 1.367(4) . ?
N11 C40 1.449(3) . ?
N11 C53 1.447(3) . ?
N13 C1 1.363(3) . ?
N13 C53 1.449(4) . ?
N13 C62 1.445(3) . ?
N17 C13 1.442(3) . ?
N17 C30 1.361(4) . ?
N17 C35 1.445(4) . ?
N19 C20 1.367(4) . ?
N19 C25 1.447(4) . ?
N19 C47 1.439(4) . ?
N22 C26 1.356(4) . ?
N22 C44 1.471(3) . ?
N22 C58 1.446(4) . ?
N23 C19 1.366(4) . ?
N23 C25 1.456(4) . ?
N23 C32 1.446(3) . ?
N24 C7 1.469(3) . ?
N24 C14 1.363(4) . ?
N24 C40 1.453(4) . ?
N25 C15 1.465(3) . ?
N25 C32 1.447(4) . ?
N25 C52 1.357(3) . ?
N26 C4 1.360(4) . ?
N26 C5 1.442(4) . ?
N26 C65 1.447(3) . ?
N28 C10 1.460(3) . ?
N28 C17 1.361(4) . ?
N28 C75 1.454(4) . ?
N29 C7 1.456(3) . ?
N29 C26 1.360(4) . ?
N29 C62 1.443(4) . ?
N30 C43 1.450(4) . ?
N30 C57 1.370(4) . ?
N30 C60 1.445(4) . ?
N32 C10 1.464(3) . ?
N32 C13 1.452(4) . ?
N32 C52 1.360(4) . ?
N33 C18 1.441(4) . ?
N33 C30 1.380(4) . ?
N33 C42 1.449(4) . ?
N34 C49 1.358(4) . ?
N34 C58 1.452(4) . ?
N34 C60 1.450(4) . ?
N35 C19 1.356(4) . ?
N35 C65 1.456(4) . ?
N35 C66 1.449(4) . ?
N39 C35 1.445(4) . ?
N39 C56 1.371(4) . ?
N39 C75 1.441(4) . ?
N41 C20 1.364(4) . ?
N41 C37 1.451(3) . ?
N41 C66 1.444(4) . ?
N43 C49 1.373(4) . ?
N43 C76 1.450(4) . ?
N43 C81 1.452(4) . ?
N44 C18 1.452(4) . ?
N44 C56 1.357(4) . ?
N44 C81 1.442(4) . ?
N48 C42 1.445(4) . ?
N48 C57 1.368(4) . ?
N48 C76 1.447(4) . ?
C5 H5 0.9800 . ?
C5 C53 1.546(4) . ?
C7 C44 1.588(4) . ?
C7 C77 1.518(4) . ?
C10 C15 1.592(4) . ?
C10 C73 1.521(4) . ?
C13 H13A 0.9700 . ?
C13 H13B 0.9700 . ?
C15 C74 1.517(3) . ?
C18 H18 0.9800 . ?
C18 C35 1.544(4) . ?
C25 H25 0.9800 . ?
C25 C66 1.551(4) . ?
C32 H32A 0.9700 . ?
C32 H32B 0.9700 . ?
C35 H35 0.9800 . ?
C37 H37A 0.9700 . ?
C37 H37B 0.9700 . ?
C40 H40A 0.9700 . ?
C40 H40B 0.9700 . ?
C42 H42A 0.9700 . ?
C42 H42B 0.9700 . ?
C43 H43A 0.9700 . ?
C43 H43B 0.9700 . ?
C44 C72 1.516(4) . ?
C47 H47A 0.9700 . ?
C47 H47B 0.9700 . ?
C53 H53 0.9800 . ?
C58 H58A 0.9700 . ?
C58 H58B 0.9700 . ?
C60 H60 0.9800 . ?
C60 C76 1.551(4) . ?
C62 H62A 0.9700 . ?
C62 H62B 0.9700 . ?
C65 H65A 0.9700 . ?
C65 H65B 0.9700 . ?
C66 H66 0.9800 . ?
C72 H72A 0.9600 . ?
C72 H72B 0.9600 . ?
C72 H72C 0.9600 . ?
C73 H73A 0.9600 . ?
C73 H73B 0.9600 . ?
C73 H73C 0.9600 . ?
C74 H74A 0.9600 . ?
C74 H74B 0.9600 . ?
C74 H74C 0.9600 . ?
C75 H75A 0.9700 . ?
C75 H75B 0.9700 . ?
C76 H76 0.9800 . ?
C77 H77A 0.9600 . ?
C77 H77B 0.9600 . ?
C77 H77C 0.9600 . ?
C81 H81A 0.9700 . ?
C81 H81B 0.9700 . ?

loop_
_smtbx_masks_void_nr
_smtbx_masks_void_average_x
_smtbx_masks_void_average_y
_smtbx_masks_void_average_z
_smtbx_masks_void_volume
_smtbx_masks_void_count_electrons
_smtbx_masks_void_content
1 0.250 0.381 0.619 409.7 129.0 ?
2 -0.250 0.619 0.381 409.7 129.5 ?
3 0.251 0.875 0.125 228.9 56.0 ?
4 0.749 0.125 0.875 228.9 56.5 ?
